data_2105273
loop_
_publ_author_name
'Garc\'ia-Tu\~n\'on, Esther'
'Dacu\~na, Bruno'
'Zaragoza, Guillermo'
'Franco, Jaime'
'Guiti\'an, Francisco'

_publ_section_title
;
 Cl--OH ion-exchanging process in chlorapatite
 (Ca~5~(PO~4~)~3~Cl~<i>x~</i>(OH)~1{-~<i>x</i>}) -- a deep insight
;
_journal_coeditor_code ZB5021
_journal_issue 5
_journal_name_full 'Acta Crystallographica Section B'
_journal_page_first 467
_journal_page_last 479
_journal_paper_doi 10.1107/S0108768112019520
_journal_volume 68
_journal_year 2012
_chemical_compound_source 'synthesis as described'
_chemical_formula_moiety 'Ca5 Cl1 O12 P3'
_chemical_formula_sum 'Ca5 Cl O12 P3'
_chemical_formula_weight 520.76
_chemical_name_systematic
;
 ?
;
_space_group_IT_number 14
_symmetry_cell_setting monoclinic
_symmetry_Int_Tables_number 14
_symmetry_space_group_name_Hall '-P 2ybc'
_symmetry_space_group_name_H-M 'P 1 21/c 1'
_atom_sites_solution_primary direct
_atom_sites_solution_secondary difmap
_audit_conform_dict_location ftp://ftp.iucr.org/pub/cif_core.dic
_audit_conform_dict_name cif_core.dic
_audit_conform_dict_version 2.3
_audit_creation_date 2010-10-04T11:14:13-00:00
_audit_creation_method 'WinGX routine CIF_UPDATE'
_cell_angle_alpha 90
_cell_angle_beta 120.002(1)
_cell_angle_gamma 90
_cell_formula_units_Z 4
_cell_length_a 9.6370(3)
_cell_length_b 6.7479(2)
_cell_length_c 19.2702(7)
_cell_measurement_reflns_used 1895
_cell_measurement_temperature 100(2)
_cell_measurement_theta_max 26.34
_cell_measurement_theta_min 3.88
_cell_measurement_wavelength 0.71073
_cell_volume 1085.22(6)
_computing_cell_refinement 'APPEX2 (BRUKER AXS, 2005)'
_computing_data_collection 'APPEX2 (BRUKER AXS, 2005)'
_computing_data_reduction 'APPEX2 (BRUKER AXS, 2005)'
_computing_molecular_graphics 'Ortep-3 for Windows (Farrugia, 1997)'
_computing_publication_material 'WinGX publication routines (Farrugia, 1999)'
_computing_structure_refinement 'SHELXL-97 (Sheldrick, 2008)'
_computing_structure_solution 'SIR2004 (Giacovazzo et al, 2004)'
_diffrn_ambient_temperature 100(2)
_diffrn_measured_fraction_theta_full 0.97
_diffrn_measured_fraction_theta_max 0.97
_diffrn_measurement_device 'four-circle diffractometer'
_diffrn_measurement_device_type 'BRUKER APPEX-II CCD'
_diffrn_measurement_method 'omega and phi scans'
_diffrn_radiation_monochromator graphite
_diffrn_radiation_probe x-ray
_diffrn_radiation_source 'fine-focus sealed tube'
_diffrn_radiation_type MoK\a
_diffrn_radiation_wavelength 0.7107
_diffrn_reflns_av_R_equivalents 0.0454
_diffrn_reflns_av_unetI/netI 0.0339
_diffrn_reflns_limit_h_max 12
_diffrn_reflns_limit_h_min -12
_diffrn_reflns_limit_k_max 8
_diffrn_reflns_limit_k_min -8
_diffrn_reflns_limit_l_max 24
_diffrn_reflns_limit_l_min -23
_diffrn_reflns_number 16759
_diffrn_reflns_theta_full 26.36
_diffrn_reflns_theta_max 26.36
_diffrn_reflns_theta_min 2.44
_exptl_absorpt_coefficient_mu 3.224
_exptl_absorpt_correction_T_max 1
_exptl_absorpt_correction_T_min 0.8754
_exptl_absorpt_correction_type multi-scan
_exptl_absorpt_process_details 'BRUKER SADABS'
_exptl_crystal_colour colourless
_exptl_crystal_density_diffrn 3.187
_exptl_crystal_density_method 'not measured'
_exptl_crystal_description needle
_exptl_crystal_F_000 1032
_exptl_crystal_size_max 0.34
_exptl_crystal_size_mid 0.02
_exptl_crystal_size_min 0.02
_refine_diff_density_max 1.02
_refine_diff_density_min -0.578
_refine_diff_density_rms 0.118
_refine_ls_extinction_coef 0.0011(2)
_refine_ls_extinction_expression Fc^*^=kFc[1+0.001xFc^2^\l^3^/sin(2\q)]^-1/4^
_refine_ls_extinction_method SHELXL
_refine_ls_goodness_of_fit_ref 0.942
_refine_ls_hydrogen_treatment undef
_refine_ls_matrix_type full
_refine_ls_number_parameters 147
_refine_ls_number_reflns 2153
_refine_ls_number_restraints 0
_refine_ls_restrained_S_all 0.942
_refine_ls_R_factor_all 0.0742
_refine_ls_R_factor_gt 0.0293
_refine_ls_shift/su_max 0.05
_refine_ls_shift/su_mean 0.01
_refine_ls_structure_factor_coef Fsqd
_refine_ls_weighting_details 'calc w=1/[\s^2^(Fo^2^)+(0.0303P)^2^+6.8530P] where P=(Fo^2^+2Fc^2^)/3'
_refine_ls_weighting_scheme calc
_refine_ls_wR_factor_gt 0.0664
_refine_ls_wR_factor_ref 0.0846
_reflns_number_gt 998
_reflns_number_total 2153
_reflns_threshold_expression >2\s(I)
_cod_data_source_file zb5021.cif
_cod_data_source_block B_mono
_cod_original_sg_symbol_H-M 'P 21/c'
_cod_original_formula_sum 'Ca5 Cl1 O12 P3'
_cod_database_code 2105273

loop_
_symmetry_equiv_pos_as_xyz
'x, y, z'
'-x, y+1/2, -z+1/2'
'-x, -y, -z'
'x, -y-1/2, z-1/2'

loop_
_atom_site_label
_atom_site_type_symbol
_atom_site_fract_x
_atom_site_fract_y
_atom_site_fract_z
_atom_site_U_iso_or_equiv
_atom_site_adp_type
_atom_site_occupancy
_atom_site_symmetry_multiplicity
_atom_site_calc_flag
_atom_site_refinement_flags
_atom_site_disorder_group
Ca1 Ca 0.74552(10) 1.2500(4) 0.00293(5) 0.0058(2) Uani 1 1 d . .
Ca2 Ca 0.6667(3) 0.9951(3) 0.16673(14) 0.0054(5) Uani 1 1 d . .
Ca3 Ca 0.6666(3) 0.5021(3) 0.16661(14) 0.0073(6) Uani 1 1 d . .
Ca4 Ca 0.26043(10) 0.2504(4) 0.12730(5) 0.0057(2) Uani 1 1 d . .
Ca5 Ca 0.00585(10) 0.7499(4) 0.13019(5) 0.0059(2) Uani 1 1 d . .
O1 O 0.9127(9) 1.0660(12) 0.1333(4) 0.0122(10) Uani 1 1 d . .
O2 O 0.8725(3) 1.2497(15) 0.23265(17) 0.0087(4) Uani 1 1 d . .
O3 O 0.5934(3) 1.2483(15) 0.06416(17) 0.0087(4) Uani 1 1 d . .
O4 O 0.3564(8) 1.0642(11) 0.0435(4) 0.0122(10) Uani 1 1 d . .
O5 O 0.5346(3) 1.2500(15) 0.20356(17) 0.0087(4) Uani 1 1 d . .
O6 O 0.7359(8) 1.0697(11) 0.3255(4) 0.0122(10) Uani 1 1 d . .
O7 O 0.6564(3) 0.7507(14) 0.07439(17) 0.0078(4) Uani 1 1 d . .
O8 O 0.8519(3) 0.7509(14) 0.25375(17) 0.0078(4) Uani 1 1 d . .
O9 O 0.4925(3) 0.7498(14) 0.17167(17) 0.0078(4) Uani 1 1 d . .
O10 O 0.9134(9) 0.4325(12) 0.1330(4) 0.0116(10) Uani 1 1 d . .
O11 O 0.7318(8) 0.4360(11) 0.3216(4) 0.0116(10) Uani 1 1 d . .
O12 O 0.3501(8) 0.4303(11) 0.0432(4) 0.0116(10) Uani 1 1 d . .
P1 P 0.96721(12) 1.2496(6) 0.18747(6) 0.0047(2) Uani 1 1 d . .
P2 P 0.40759(12) 1.2503(6) 0.01639(6) 0.0045(2) Uani 1 1 d . .
P3 P 0.62518(12) 1.2504(6) 0.29610(6) 0.0045(2) Uani 1 1 d . .
Cl1A Cl -0.0003(8) 0.5582(10) 0.0009(4) 0.0148(4) Uani 0.500(6) 1 d P 1
Cl1B Cl 0.0004(8) 0.9410(9) -0.0009(4) 0.0148(4) Uani 0.500(6) 1 d P 2

loop_
_atom_site_aniso_label
_atom_site_aniso_U_11
_atom_site_aniso_U_22
_atom_site_aniso_U_33
_atom_site_aniso_U_23
_atom_site_aniso_U_13
_atom_site_aniso_U_12
Ca1 0.0064(4) 0.0046(4) 0.0072(4) -0.0003(13) 0.0040(3) 0.0013(13)
Ca2 0.0073(13) 0.0028(14) 0.0061(12) -0.0007(8) 0.0034(10) -0.0005(8)
Ca3 0.0073(13) 0.0045(14) 0.0096(13) -0.0012(8) 0.0040(11) -0.0004(8)
Ca4 0.0054(4) 0.0046(4) 0.0067(4) 0.0001(12) 0.0027(3) 0.0011(12)
Ca5 0.0072(4) 0.0050(4) 0.0056(4) -0.0010(12) 0.0034(3) -0.0005(12)
O1 0.014(2) 0.009(2) 0.014(2) 0.001(2) 0.007(2) 0.002(2)
O2 0.0066(8) 0.0142(9) 0.0063(8) 0.002(3) 0.0041(7) -0.004(3)
O3 0.0066(8) 0.0142(9) 0.0063(8) 0.002(3) 0.0041(7) -0.004(3)
O4 0.014(2) 0.009(2) 0.014(2) 0.001(2) 0.007(2) 0.002(2)
O5 0.0066(8) 0.0142(9) 0.0063(8) 0.002(3) 0.0041(7) -0.004(3)
O6 0.014(2) 0.009(2) 0.014(2) 0.001(2) 0.007(2) 0.002(2)
O7 0.0074(9) 0.0092(9) 0.0064(8) 0.001(3) 0.0031(7) 0.001(3)
O8 0.0074(9) 0.0092(9) 0.0064(8) 0.001(3) 0.0031(7) 0.001(3)
O9 0.0074(9) 0.0092(9) 0.0064(8) 0.001(3) 0.0031(7) 0.001(3)
O10 0.013(2) 0.011(3) 0.012(2) 0.000(2) 0.007(2) 0.002(2)
O11 0.013(2) 0.011(3) 0.012(2) 0.000(2) 0.007(2) 0.002(2)
O12 0.013(2) 0.011(3) 0.012(2) 0.000(2) 0.007(2) 0.002(2)
P1 0.0039(5) 0.0053(5) 0.0044(5) 0.0005(16) 0.0018(4) -0.0001(16)
P2 0.0043(5) 0.0051(5) 0.0039(5) -0.0022(16) 0.0021(4) -0.0005(16)
P3 0.0045(5) 0.0047(5) 0.0047(5) 0.0026(16) 0.0026(4) 0.0000(16)
Cl1A 0.0083(7) 0.0274(11) 0.0083(7) 0.002(4) 0.0037(6) 0.002(4)
Cl1B 0.0083(7) 0.0274(11) 0.0083(7) 0.002(4) 0.0037(6) 0.002(4)

loop_
_atom_type_symbol
_atom_type_description
_atom_type_scat_dispersion_real
_atom_type_scat_dispersion_imag
_atom_type_scat_source
Ca Ca 0.2262 0.3064 'International Tables Vol C Tables 4.2.6.8 and 6.1.1.4'
Cl Cl 0.1484 0.1585 'International Tables Vol C Tables 4.2.6.8 and 6.1.1.4'
O O 0.0106 0.006 'International Tables Vol C Tables 4.2.6.8 and 6.1.1.4'
P P 0.1023 0.0942 'International Tables Vol C Tables 4.2.6.8 and 6.1.1.4'
K K 0.2009 0.2494 'International Tables Vol C Tables 4.2.6.8 and 6.1.1.4'

loop_
_geom_angle_atom_site_label_1
_geom_angle_atom_site_label_2
_geom_angle_atom_site_label_3
_geom_angle
_geom_angle_site_symmetry_1
_geom_angle_site_symmetry_3
O3 Ca1 O12 88.2(3) . 3_675
O3 Ca1 O4 86.4(3) . 3_675
O12 Ca1 O4 133.28(12) 3_675 3_675
O3 Ca1 O1 75.0(2) . .
O12 Ca1 O1 139.8(3) 3_675 .
O4 Ca1 O1 82.6(3) 3_675 .
O3 Ca1 O10 75.5(2) . 1_565
O12 Ca1 O10 82.1(3) 3_675 1_565
O4 Ca1 O10 140.1(3) 3_675 1_565
O1 Ca1 O10 58.61(10) . 1_565
O3 Ca1 Cl1B 142.8(3) . 3_675
O12 Ca1 Cl1B 127.1(2) 3_675 3_675
O4 Ca1 Cl1B 77.1(2) 3_675 3_675
O1 Ca1 Cl1B 70.1(2) . 3_675
O10 Ca1 Cl1B 96.2(2) 1_565 3_675
O3 Ca1 Cl1A 143.8(3) . 3_675
O12 Ca1 Cl1A 75.4(2) 3_675 3_675
O4 Ca1 Cl1A 128.2(2) 3_675 3_675
O1 Ca1 Cl1A 97.0(2) . 3_675
O10 Ca1 Cl1A 70.5(2) 1_565 3_675
Cl1B Ca1 Cl1A 55.00(7) 3_675 3_675
O3 Ca1 O9 104.57(9) . 3_675
O12 Ca1 O9 68.6(3) 3_675 3_675
O4 Ca1 O9 68.0(3) 3_675 3_675
O1 Ca1 O9 150.5(3) . 3_675
O10 Ca1 O9 150.7(3) 1_565 3_675
Cl1B Ca1 O9 99.81(18) 3_675 3_675
Cl1A Ca1 O9 99.18(18) 3_675 3_675
O3 Ca1 P1 70.21(8) . .
O12 Ca1 P1 110.6(2) 3_675 .
O4 Ca1 P1 111.0(2) 3_675 .
O1 Ca1 P1 29.4(2) . .
O10 Ca1 P1 29.4(2) 1_565 .
Cl1B Ca1 P1 84.80(15) 3_675 .
Cl1A Ca1 P1 85.45(15) 3_675 .
O9 Ca1 P1 174.78(6) 3_675 .
O3 Ca1 Cl1A 133.8(3) . 1_665
O12 Ca1 Cl1A 63.8(2) 3_675 1_665
O4 Ca1 Cl1A 139.6(2) 3_675 1_665
O1 Ca1 Cl1A 102.6(2) . 1_665
O10 Ca1 Cl1A 65.4(2) 1_565 1_665
Cl1B Ca1 Cl1A 67.7(3) 3_675 1_665
Cl1A Ca1 Cl1A 12.7(2) 3_675 1_665
O9 Ca1 Cl1A 98.44(18) 3_675 1_665
P1 Ca1 Cl1A 85.55(14) . 1_665
O3 Ca1 Cl1B 133.8(3) . 1_655
O12 Ca1 Cl1B 137.8(2) 3_675 1_655
O4 Ca1 Cl1B 65.4(2) 3_675 1_655
O1 Ca1 Cl1B 66.1(2) . 1_655
O10 Ca1 Cl1B 102.7(2) 1_565 1_655
Cl1B Ca1 Cl1B 12.3(3) 3_675 1_655
Cl1A Ca1 Cl1B 67.3(2) 3_675 1_655
O9 Ca1 Cl1B 97.97(18) 3_675 1_655
P1 Ca1 Cl1B 86.00(13) . 1_655
Cl1A Ca1 Cl1B 80.01(6) 1_665 1_655
O3 Ca1 P2 22.63(7) . .
O12 Ca1 P2 79.50(17) 3_675 .
O4 Ca1 P2 78.03(17) 3_675 .
O1 Ca1 P2 94.78(17) . .
O10 Ca1 P2 94.98(17) 1_565 .
Cl1B Ca1 P2 152.32(19) 3_675 .
Cl1A Ca1 P2 152.44(18) 3_675 .
O9 Ca1 P2 81.94(6) 3_675 .
P1 Ca1 P2 92.84(3) . .
Cl1A Ca1 P2 139.75(16) 1_665 .
Cl1B Ca1 P2 140.09(16) 1_655 .
O8 Ca2 O7 77.6(2) . .
O8 Ca2 O9 77.8(2) . .
O7 Ca2 O9 77.5(2) . .
O8 Ca2 O3 149.84(16) . .
O7 Ca2 O3 89.6(3) . .
O9 Ca2 O3 126.37(17) . .
O8 Ca2 O5 126.52(18) . .
O7 Ca2 O5 150.06(15) . .
O9 Ca2 O5 89.9(3) . .
O3 Ca2 O5 76.1(2) . .
O8 Ca2 O2 89.6(3) . .
O7 Ca2 O2 126.33(18) . .
O9 Ca2 O2 150.25(15) . .
O3 Ca2 O2 76.1(2) . .
O5 Ca2 O2 76.1(2) . .
O8 Ca2 O6 71.0(2) . .
O7 Ca2 O6 145.7(2) . .
O9 Ca2 O6 82.57(19) . .
O3 Ca2 O6 124.6(2) . .
O5 Ca2 O6 55.75(18) . .
O2 Ca2 O6 67.81(17) . .
O8 Ca2 O4 145.4(3) . .
O7 Ca2 O4 81.54(18) . .
O9 Ca2 O4 70.9(2) . .
O3 Ca2 O4 55.68(18) . .
O5 Ca2 O4 68.64(17) . .
O2 Ca2 O4 125.0(2) . .
O6 Ca2 O4 117.7(2) . .
O8 Ca2 O1 81.8(2) . .
O7 Ca2 O1 70.8(2) . .
O9 Ca2 O1 145.2(3) . .
O3 Ca2 O1 68.15(18) . .
O5 Ca2 O1 124.9(3) . .
O2 Ca2 O1 55.78(19) . .
O6 Ca2 O1 116.8(2) . .
O4 Ca2 O1 116.7(2) . .
O8 Ca2 P3 99.44(14) . .
O7 Ca2 P3 166.24(19) . .
O9 Ca2 P3 88.74(17) . .
O3 Ca2 P3 98.94(19) . .
O5 Ca2 P3 27.62(9) . .
O2 Ca2 P3 66.66(11) . .
O6 Ca2 P3 28.42(15) . .
O4 Ca2 P3 94.29(15) . .
O1 Ca2 P3 122.43(18) . .
O8 Ca2 P2 166.14(17) . .
O7 Ca2 P2 88.53(16) . .
O9 Ca2 P2 99.32(14) . .
O3 Ca2 P2 27.65(9) . .
O5 Ca2 P2 66.61(11) . .
O2 Ca2 P2 98.87(18) . .
O6 Ca2 P2 122.34(16) . .
O4 Ca2 P2 28.43(16) . .
O1 Ca2 P2 93.83(17) . .
P3 Ca2 P2 94.01(8) . .
O8 Ca2 P1 88.32(17) . .
O7 Ca2 P1 99.24(15) . .
O9 Ca2 P1 166.07(18) . .
O3 Ca2 P1 66.67(11) . .
O5 Ca2 P1 98.94(17) . .
O2 Ca2 P1 27.63(9) . .
O6 Ca2 P1 93.44(16) . .
O4 Ca2 P1 122.34(17) . .
O1 Ca2 P1 28.48(17) . .
P3 Ca2 P1 94.07(8) . .
P2 Ca2 P1 94.09(8) . .
O9 Ca3 O8 77.1(2) . .
O9 Ca3 O7 76.9(2) . .
O8 Ca3 O7 76.8(2) . .
O9 Ca3 O2 150.18(16) . 1_545
O8 Ca3 O2 89.8(3) . 1_545
O7 Ca3 O2 126.47(17) . 1_545
O9 Ca3 O5 89.8(3) . 1_545
O8 Ca3 O5 126.55(19) . 1_545
O7 Ca3 O5 150.19(15) . 1_545
O2 Ca3 O5 76.5(2) 1_545 1_545
O9 Ca3 O3 126.61(17) . 1_545
O8 Ca3 O3 150.03(15) . 1_545
O7 Ca3 O3 90.2(3) . 1_545
O2 Ca3 O3 76.2(2) 1_545 1_545
O5 Ca3 O3 76.3(2) 1_545 1_545
O9 Ca3 O10 144.8(3) . .
O8 Ca3 O10 81.9(2) . .
O7 Ca3 O10 70.9(2) . .
O2 Ca3 O10 55.88(19) 1_545 .
O5 Ca3 O10 125.4(3) 1_545 .
O3 Ca3 O10 68.29(18) 1_545 .
O9 Ca3 O11 81.65(18) . .
O8 Ca3 O11 70.8(2) . .
O7 Ca3 O11 144.4(2) . .
O2 Ca3 O11 68.70(17) 1_545 .
O5 Ca3 O11 55.99(19) 1_545 .
O3 Ca3 O11 125.4(2) 1_545 .
O10 Ca3 O11 117.5(2) . .
O9 Ca3 O12 70.8(2) . .
O8 Ca3 O12 145.0(2) . .
O7 Ca3 O12 82.51(18) . .
O2 Ca3 O12 125.2(2) 1_545 .
O5 Ca3 O12 67.86(17) 1_545 .
O3 Ca3 O12 56.11(18) 1_545 .
O10 Ca3 O12 117.5(2) . .
O11 Ca3 O12 116.7(2) . .
O9 Ca3 P2 99.27(15) . 1_545
O8 Ca3 P2 165.48(17) . 1_545
O7 Ca3 P2 88.67(16) . 1_545
O2 Ca3 P2 99.45(18) 1_545 1_545
O5 Ca3 P2 66.97(12) 1_545 1_545
O3 Ca3 P2 27.89(9) 1_545 1_545
O10 Ca3 P2 94.03(17) . 1_545
O11 Ca3 P2 122.96(17) . 1_545
O12 Ca3 P2 28.47(15) . 1_545
O9 Ca3 P1 165.64(18) . 1_545
O8 Ca3 P1 88.55(16) . 1_545
O7 Ca3 P1 99.41(15) . 1_545
O2 Ca3 P1 27.68(9) 1_545 1_545
O5 Ca3 P1 99.39(18) 1_545 1_545
O3 Ca3 P1 66.77(11) 1_545 1_545
O10 Ca3 P1 28.53(17) . 1_545
O11 Ca3 P1 94.34(16) . 1_545
O12 Ca3 P1 122.88(17) . 1_545
P2 Ca3 P1 94.48(8) 1_545 1_545
O9 Ca3 P3 88.62(17) . 1_545
O8 Ca3 P3 99.43(14) . 1_545
O7 Ca3 P3 165.53(19) . 1_545
O2 Ca3 P3 66.95(11) 1_545 1_545
O5 Ca3 P3 27.73(9) 1_545 1_545
O3 Ca3 P3 99.20(18) 1_545 1_545
O10 Ca3 P3 122.83(18) . 1_545
O11 Ca3 P3 28.63(16) . 1_545
O12 Ca3 P3 93.56(15) . 1_545
P2 Ca3 P3 94.49(8) 1_545 1_545
P1 Ca3 P3 94.42(8) 1_545 1_545
O5 Ca4 O6 87.9(3) 1_545 2_645
O5 Ca4 O11 86.8(3) 1_545 2_645
O6 Ca4 O11 133.43(11) 2_645 2_645
O5 Ca4 O4 74.9(2) 1_545 1_545
O6 Ca4 O4 139.5(3) 2_645 1_545
O11 Ca4 O4 82.7(3) 2_645 1_545
O5 Ca4 O12 75.8(2) 1_545 .
O6 Ca4 O12 82.0(3) 2_645 .
O11 Ca4 O12 140.3(3) 2_645 .
O4 Ca4 O12 58.50(10) 1_545 .
O5 Ca4 Cl1A 143.2(3) 1_545 3_565
O6 Ca4 Cl1A 75.6(2) 2_645 3_565
O11 Ca4 Cl1A 128.2(2) 2_645 3_565
O4 Ca4 Cl1A 96.7(2) 1_545 3_565
O12 Ca4 Cl1A 69.6(2) . 3_565
O5 Ca4 Cl1B 143.6(3) 1_545 3_565
O6 Ca4 Cl1B 126.8(2) 2_645 3_565
O11 Ca4 Cl1B 76.8(2) 2_645 3_565
O4 Ca4 Cl1B 71.0(2) 1_545 3_565
O12 Ca4 Cl1B 96.4(2) . 3_565
Cl1A Ca4 Cl1B 54.98(7) 3_565 3_565
O5 Ca4 O8 104.60(9) 1_545 2_645
O6 Ca4 O8 68.9(2) 2_645 2_645
O11 Ca4 O8 67.9(2) 2_645 2_645
O4 Ca4 O8 150.5(3) 1_545 2_645
O12 Ca4 O8 150.8(3) . 2_645
Cl1A Ca4 O8 99.70(18) 3_565 2_645
Cl1B Ca4 O8 99.02(18) 3_565 2_645
O5 Ca4 P2 70.37(7) 1_545 1_545
O6 Ca4 P2 110.2(2) 2_645 1_545
O11 Ca4 P2 111.3(2) 2_645 1_545
O4 Ca4 P2 29.51(18) 1_545 1_545
O12 Ca4 P2 29.23(18) . 1_545
Cl1A Ca4 P2 84.73(15) 3_565 1_545
Cl1B Ca4 P2 85.47(15) 3_565 1_545
O8 Ca4 P2 174.97(7) 2_645 1_545
O5 Ca4 Cl1B 133.7(3) 1_545 1_545
O6 Ca4 Cl1B 138.2(2) 2_645 1_545
O11 Ca4 Cl1B 65.5(2) 2_645 1_545
O4 Ca4 Cl1B 65.7(2) 1_545 1_545
O12 Ca4 Cl1B 101.8(2) . 1_545
Cl1A Ca4 Cl1B 67.4(2) 3_565 1_545
Cl1B Ca4 Cl1B 12.5(2) 3_565 1_545
O8 Ca4 Cl1B 98.43(19) 2_645 1_545
P2 Ca4 Cl1B 85.45(14) 1_545 1_545
O5 Ca4 Cl1A 134.1(3) 1_545 .
O6 Ca4 Cl1A 63.5(2) 2_645 .
O11 Ca4 Cl1A 139.0(2) 2_645 .
O4 Ca4 Cl1A 103.3(2) 1_545 .
O12 Ca4 Cl1A 65.8(2) . .
Cl1A Ca4 Cl1A 12.6(3) 3_565 .
Cl1B Ca4 Cl1A 67.6(2) 3_565 .
O8 Ca4 Cl1A 97.70(19) 2_645 .
P2 Ca4 Cl1A 86.10(14) 1_545 .
Cl1B Ca4 Cl1A 80.01(6) 1_545 .
O5 Ca4 P3 22.45(7) 1_545 1_545
O6 Ca4 P3 79.60(19) 2_645 1_545
O11 Ca4 P3 78.20(19) 2_645 1_545
O4 Ca4 P3 94.41(16) 1_545 1_545
O12 Ca4 P3 95.34(17) . 1_545
Cl1A Ca4 P3 152.41(18) 3_565 1_545
Cl1B Ca4 P3 152.36(18) 3_565 1_545
O8 Ca4 P3 82.15(6) 2_645 1_545
P2 Ca4 P3 92.82(3) 1_545 1_545
Cl1B Ca4 P3 139.91(16) 1_545 1_545
Cl1A Ca4 P3 139.93(16) . 1_545
O2 Ca5 O1 87.3(3) 2_645 1_455
O2 Ca5 O10 87.3(3) 2_645 1_455
O1 Ca5 O10 133.23(11) 1_455 1_455
O2 Ca5 O11 74.8(2) 2_645 2_655
O1 Ca5 O11 82.2(3) 1_455 2_655
O10 Ca5 O11 140.0(3) 1_455 2_655
O2 Ca5 O6 76.1(2) 2_645 2_645
O1 Ca5 O6 140.0(3) 1_455 2_645
O10 Ca5 O6 82.7(3) 1_455 2_645
O11 Ca5 O6 58.60(10) 2_655 2_645
O2 Ca5 Cl1A 143.3(3) 2_645 .
O1 Ca5 Cl1A 127.9(2) 1_455 .
O10 Ca5 Cl1A 75.9(2) 1_455 .
O11 Ca5 Cl1A 97.4(2) 2_655 .
O6 Ca5 Cl1A 69.6(2) 2_645 .
O2 Ca5 Cl1B 143.5(3) 2_645 .
O1 Ca5 Cl1B 76.6(2) 1_455 .
O10 Ca5 Cl1B 127.4(2) 1_455 .
O11 Ca5 Cl1B 70.8(2) 2_655 .
O6 Ca5 Cl1B 95.6(2) 2_645 .
Cl1A Ca5 Cl1B 55.01(7) . .
O2 Ca5 O7 104.49(9) 2_645 1_455
O1 Ca5 O7 68.1(3) 1_455 1_455
O10 Ca5 O7 68.5(3) 1_455 1_455
O11 Ca5 O7 150.2(3) 2_655 1_455
O6 Ca5 O7 151.0(3) 2_645 1_455
Cl1A Ca5 O7 99.42(18) . 1_455
Cl1B Ca5 O7 99.48(17) . 1_455
O2 Ca5 P3 70.35(8) 2_645 2_645
O1 Ca5 P3 110.9(2) 1_455 2_645
O10 Ca5 P3 110.8(2) 1_455 2_645
O11 Ca5 P3 29.55(18) 2_655 2_645
O6 Ca5 P3 29.31(17) 2_645 2_645
Cl1A Ca5 P3 85.22(15) . 2_645
Cl1B Ca5 P3 85.02(15) . 2_645
O7 Ca5 P3 174.83(6) 1_455 2_645
O2 Ca5 Cl1B 133.7(3) 2_645 3_575
O1 Ca5 Cl1B 64.5(2) 1_455 3_575
O10 Ca5 Cl1B 138.8(2) 1_455 3_575
O11 Ca5 Cl1B 66.1(2) 2_655 3_575
O6 Ca5 Cl1B 102.0(2) 2_645 3_575
Cl1A Ca5 Cl1B 68.0(2) . 3_575
Cl1B Ca5 Cl1B 13.0(2) . 3_575
O7 Ca5 Cl1B 97.98(18) 1_455 3_575
P3 Ca5 Cl1B 85.82(14) 2_645 3_575
O2 Ca5 Cl1A 134.1(3) 2_645 3_565
O1 Ca5 Cl1A 138.6(2) 1_455 3_565
O10 Ca5 Cl1A 64.7(2) 1_455 3_565
O11 Ca5 Cl1A 103.1(2) 2_655 3_565
O6 Ca5 Cl1A 65.3(2) 2_645 3_565
Cl1A Ca5 Cl1A 12.0(3) . 3_565
Cl1B Ca5 Cl1A 67.0(2) . 3_565
O7 Ca5 Cl1A 98.30(19) 1_455 3_565
P3 Ca5 Cl1A 85.77(14) 2_645 3_565
Cl1B Ca5 Cl1A 80.01(6) 3_575 3_565
O2 Ca5 P1 22.48(7) 2_645 2_645
O1 Ca5 P1 78.72(19) 1_455 2_645
O10 Ca5 P1 78.88(19) 1_455 2_645
O11 Ca5 P1 94.29(15) 2_655 2_645
O6 Ca5 P1 95.65(16) 2_645 2_645
Cl1A Ca5 P1 152.14(19) . 2_645
Cl1B Ca5 P1 152.61(18) . 2_645
O7 Ca5 P1 82.01(6) 1_455 2_645
P3 Ca5 P1 92.82(3) 2_645 2_645
Cl1B Ca5 P1 139.70(16) 3_575 2_645
Cl1A Ca5 P1 140.14(16) 3_565 2_645
P1 O1 Ca5 138.9(4) . 1_655
P1 O1 Ca1 96.4(4) . .
Ca5 O1 Ca1 119.1(3) 1_655 .
P1 O1 Ca2 91.3(3) . .
Ca5 O1 Ca2 103.4(3) 1_655 .
Ca1 O1 Ca2 96.9(2) . .
P1 O2 Ca5 122.94(16) . 2_655
P1 O2 Ca3 105.2(3) . 1_565
Ca5 O2 Ca3 114.5(3) 2_655 1_565
P1 O2 Ca2 105.1(4) . .
Ca5 O2 Ca2 114.4(3) 2_655 .
Ca3 O2 Ca2 89.02(10) 1_565 .
P2 O3 Ca1 122.63(16) . .
P2 O3 Ca3 104.8(4) . 1_565
Ca1 O3 Ca3 114.3(3) . 1_565
P2 O3 Ca2 105.6(3) . .
Ca1 O3 Ca2 114.8(3) . .
Ca3 O3 Ca2 89.23(10) 1_565 .
P2 O4 Ca1 139.8(4) . 3_675
P2 O4 Ca4 95.3(3) . 1_565
Ca1 O4 Ca4 118.4(3) 3_675 1_565
P2 O4 Ca2 92.1(3) . .
Ca1 O4 Ca2 104.1(3) 3_675 .
Ca4 O4 Ca2 96.7(2) 1_565 .
P3 O5 Ca4 123.00(16) . 1_565
P3 O5 Ca3 105.1(4) . 1_565
Ca4 O5 Ca3 114.5(3) 1_565 1_565
P3 O5 Ca2 105.1(4) . .
Ca4 O5 Ca2 114.5(3) 1_565 .
Ca3 O5 Ca2 89.02(10) 1_565 .
P3 O6 Ca4 138.8(4) . 2_655
P3 O6 Ca5 97.4(4) . 2_655
Ca4 O6 Ca5 119.8(3) 2_655 2_655
P3 O6 Ca2 89.9(3) . .
Ca4 O6 Ca2 101.9(2) 2_655 .
Ca5 O6 Ca2 96.4(2) 2_655 .
P2 O7 Ca2 133.9(5) 3_675 .
P2 O7 Ca3 133.0(5) 3_675 .
Ca2 O7 Ca3 87.71(10) . .
P2 O7 Ca5 98.53(13) 3_675 1_655
Ca2 O7 Ca5 96.53(18) . 1_655
Ca3 O7 Ca5 96.34(18) . 1_655
P1 O8 Ca2 134.2(5) 2_745 .
P1 O8 Ca3 133.0(5) 2_745 .
Ca2 O8 Ca3 87.61(10) . .
P1 O8 Ca4 98.50(13) 2_745 2_655
Ca2 O8 Ca4 96.27(18) . 2_655
Ca3 O8 Ca4 96.15(19) . 2_655
P3 O9 Ca2 133.3(5) 2_645 .
P3 O9 Ca3 133.4(5) 2_645 .
Ca2 O9 Ca3 87.81(10) . .
P3 O9 Ca1 98.56(13) 2_645 3_675
Ca2 O9 Ca1 96.56(18) . 3_675
Ca3 O9 Ca1 96.52(18) . 3_675
P1 O10 Ca5 138.9(4) 1_545 1_655
P1 O10 Ca1 96.7(4) 1_545 1_545
Ca5 O10 Ca1 119.2(3) 1_655 1_545
P1 O10 Ca3 90.7(3) 1_545 .
Ca5 O10 Ca3 103.3(3) 1_655 .
Ca1 O10 Ca3 96.6(2) 1_545 .
P3 O11 Ca4 139.0(4) 1_545 2_655
P3 O11 Ca5 95.6(3) 1_545 2_645
Ca4 O11 Ca5 118.7(3) 2_655 2_645
P3 O11 Ca3 91.8(3) 1_545 .
Ca4 O11 Ca3 104.6(3) 2_655 .
Ca5 O11 Ca3 97.0(2) 2_645 .
P2 O12 Ca1 138.1(4) 1_545 3_675
P2 O12 Ca4 97.8(4) 1_545 .
Ca1 O12 Ca4 119.7(3) 3_675 .
P2 O12 Ca3 90.0(3) 1_545 .
Ca1 O12 Ca3 102.5(3) 3_675 .
Ca4 O12 Ca3 96.7(2) . .
O1 P1 O10 107.55(17) . 1_565
O1 P1 O8 112.6(5) . 2_755
O10 P1 O8 111.8(5) 1_565 2_755
O1 P1 O2 106.6(4) . .
O10 P1 O2 107.0(4) 1_565 .
O8 P1 O2 110.98(16) 2_755 .
O1 P1 Ca1 54.2(3) . .
O10 P1 Ca1 53.9(3) 1_565 .
O8 P1 Ca1 136.44(12) 2_755 .
O2 P1 Ca1 112.58(12) . .
O1 P1 Ca3 111.3(3) . 1_565
O10 P1 Ca3 60.7(3) 1_565 1_565
O8 P1 Ca3 135.4(3) 2_755 1_565
O2 P1 Ca3 47.1(3) . 1_565
Ca1 P1 Ca3 78.15(6) . 1_565
O1 P1 Ca2 60.2(3) . .
O10 P1 Ca2 111.7(3) 1_565 .
O8 P1 Ca2 135.7(3) 2_755 .
O2 P1 Ca2 47.2(3) . .
Ca1 P1 Ca2 78.27(6) . .
Ca3 P1 Ca2 64.37(3) 1_565 .
O1 P1 Ca5 121.9(3) . 2_655
O10 P1 Ca5 122.2(3) 1_565 2_655
O8 P1 Ca5 76.39(11) 2_755 2_655
Ca1 P1 Ca5 147.16(4) . 2_655
Ca3 P1 Ca5 74.10(6) 1_565 2_655
Ca2 P1 Ca5 74.14(6) . 2_655
O1 P1 Ca4 80.6(3) . 1_665
O10 P1 Ca4 80.1(3) 1_565 1_665
O8 P1 Ca4 56.24(11) 2_755 1_665
O2 P1 Ca4 167.22(12) . 1_665
Ca1 P1 Ca4 80.21(3) . 1_665
Ca3 P1 Ca4 140.76(12) 1_565 1_665
Ca2 P1 Ca4 140.78(11) . 1_665
Ca5 P1 Ca4 132.63(4) 2_655 1_665
O12 P2 O4 107.63(17) 1_565 .
O12 P2 O7 112.5(4) 1_565 3_675
O4 P2 O7 111.7(5) . 3_675
O12 P2 O3 108.2(4) 1_565 .
O4 P2 O3 105.2(4) . .
O7 P2 O3 111.26(16) 3_675 .
O12 P2 Ca4 53.0(3) 1_565 1_565
O4 P2 Ca4 55.2(3) . 1_565
O7 P2 Ca4 136.34(12) 3_675 1_565
O3 P2 Ca4 112.40(11) . 1_565
O12 P2 Ca3 61.5(3) 1_565 1_565
O4 P2 Ca3 111.4(3) . 1_565
O7 P2 Ca3 135.9(3) 3_675 1_565
O3 P2 Ca3 47.3(3) . 1_565
Ca4 P2 Ca3 78.19(6) 1_565 1_565
O12 P2 Ca2 111.7(3) 1_565 .
O4 P2 Ca2 59.5(3) . .
O7 P2 Ca2 135.3(3) 3_675 .
O3 P2 Ca2 46.8(3) . .
Ca4 P2 Ca2 78.23(7) 1_565 .
Ca3 P2 Ca2 64.37(3) 1_565 .
O12 P2 Ca1 123.4(3) 1_565 .
O4 P2 Ca1 120.6(3) . .
O7 P2 Ca1 76.53(11) 3_675 .
Ca4 P2 Ca1 147.14(4) 1_565 .
Ca3 P2 Ca1 74.08(6) 1_565 .
Ca2 P2 Ca1 74.11(6) . .
O12 P2 Ca5 79.5(3) 1_565 3_575
O4 P2 Ca5 81.2(3) . 3_575
O7 P2 Ca5 56.12(11) 3_675 3_575
O3 P2 Ca5 167.36(12) . 3_575
Ca4 P2 Ca5 80.22(3) 1_565 3_575
Ca3 P2 Ca5 140.93(11) 1_565 3_575
Ca2 P2 Ca5 140.63(11) . 3_575
Ca1 P2 Ca5 132.64(4) . 3_575
O11 P3 O6 107.46(18) 1_565 .
O11 P3 O9 112.5(5) 1_565 2_655
O6 P3 O9 111.4(4) . 2_655
O11 P3 O5 105.8(4) 1_565 .
O6 P3 O5 108.2(5) . .
O9 P3 O5 111.13(16) 2_655 .
O11 P3 Ca5 54.8(3) 1_565 2_655
O6 P3 Ca5 53.3(3) . 2_655
O9 P3 Ca5 136.21(12) 2_655 2_655
O5 P3 Ca5 112.67(12) . 2_655
O11 P3 Ca3 59.6(3) 1_565 1_565
O6 P3 Ca3 112.1(3) . 1_565
O9 P3 Ca3 135.9(3) 2_655 1_565
O5 P3 Ca3 47.2(3) . 1_565
Ca5 P3 Ca3 78.25(7) 2_655 1_565
O11 P3 Ca2 111.2(3) 1_565 .
O6 P3 Ca2 61.7(3) . .
O9 P3 Ca2 135.5(3) 2_655 .
O5 P3 Ca2 47.3(3) . .
Ca5 P3 Ca2 78.21(7) 2_655 .
Ca3 P3 Ca2 64.41(3) 1_565 .
O11 P3 Ca4 120.9(3) 1_565 1_565
O6 P3 Ca4 123.5(3) . 1_565
O9 P3 Ca4 76.58(12) 2_655 1_565
Ca5 P3 Ca4 147.22(4) 2_655 1_565
Ca3 P3 Ca4 74.10(6) 1_565 1_565
Ca2 P3 Ca4 74.19(6) . 1_565
O11 P3 Ca1 81.4(2) 1_565 4_586
O6 P3 Ca1 78.9(2) . 4_586
O9 P3 Ca1 56.01(11) 2_655 4_586
O5 P3 Ca1 167.14(12) . 4_586
Ca5 P3 Ca1 80.20(3) 2_655 4_586
Ca3 P3 Ca1 140.95(11) 1_565 4_586
Ca2 P3 Ca1 140.57(11) . 4_586
Ca4 P3 Ca1 132.59(4) 1_565 4_586
Cl1A Cl1A Ca5 120.5(11) 3_565 .
Cl1A Cl1A Ca4 116.3(11) 3_565 3_565
Ca5 Cl1A Ca4 100.6(2) . 3_565
Cl1A Cl1A Ca1 115.6(11) 3_565 3_675
Ca5 Cl1A Ca1 100.5(2) . 3_675
Ca4 Cl1A Ca1 99.9(2) 3_565 3_675
Cl1A Cl1A Ca1 51.7(10) 3_565 1_445
Ca5 Cl1A Ca1 88.0(2) . 1_445
Ca4 Cl1A Ca1 87.58(19) 3_565 1_445
Ca1 Cl1A Ca1 167.3(2) 3_675 1_445
Cl1A Cl1A Ca4 51.1(9) 3_565 .
Ca5 Cl1A Ca4 87.92(19) . .
Ca4 Cl1A Ca4 167.4(3) 3_565 .
Ca1 Cl1A Ca4 87.46(19) 3_675 .
Ca1 Cl1A Ca4 83.43(16) 1_445 .
Cl1A Cl1A Ca5 47.4(10) 3_565 3_565
Ca5 Cl1A Ca5 168.0(3) . 3_565
Ca4 Cl1A Ca5 87.11(19) 3_565 3_565
Ca1 Cl1A Ca5 87.1(2) 3_675 3_565
Ca1 Cl1A Ca5 83.08(16) 1_445 3_565
Ca4 Cl1A Ca5 83.05(16) . 3_565
Cl1B Cl1B Ca1 119.3(11) 3_575 3_675
Cl1B Cl1B Ca4 118.4(11) 3_575 3_565
Ca1 Cl1B Ca4 100.8(2) 3_675 3_565
Cl1B Cl1B Ca5 114.6(11) 3_575 .
Ca1 Cl1B Ca5 100.3(2) 3_675 .
Ca4 Cl1B Ca5 100.1(2) 3_565 .
Cl1B Cl1B Ca5 52.4(9) 3_575 3_575
Ca1 Cl1B Ca5 88.0(2) 3_675 3_575
Ca4 Cl1B Ca5 87.95(19) 3_565 3_575
Ca5 Cl1B Ca5 167.0(2) . 3_575
Cl1B Cl1B Ca4 49.1(9) 3_575 1_565
Ca1 Cl1B Ca4 87.63(19) 3_675 1_565
Ca4 Cl1B Ca4 167.5(2) 3_565 1_565
Ca5 Cl1B Ca4 87.19(19) . 1_565
Ca5 Cl1B Ca4 83.18(16) 3_575 1_565
Cl1B Cl1B Ca1 48.4(9) 3_575 1_455
Ca1 Cl1B Ca1 167.7(3) 3_675 1_455
Ca4 Cl1B Ca1 87.47(19) 3_565 1_455
Ca5 Cl1B Ca1 87.07(19) . 1_455
Ca5 Cl1B Ca1 83.13(16) 3_575 1_455
Ca4 Cl1B Ca1 82.82(16) 1_565 1_455

loop_
_geom_bond_atom_site_label_1
_geom_bond_atom_site_label_2
_geom_bond_distance
_geom_bond_site_symmetry_2
Ca1 O3 2.296(3) .
Ca1 O12 2.340(8) 3_675
Ca1 O4 2.320(8) 3_675
Ca1 O1 2.530(8) .
Ca1 O10 2.523(8) 1_565
Ca1 Cl1B 2.785(7) 3_675
Ca1 Cl1A 2.809(7) 3_675
Ca1 O9 2.977(3) 3_675
Ca1 P1 3.1004(13) .
Ca1 Cl1A 3.229(7) 1_665
Ca1 Cl1B 3.250(7) 1_655
Ca1 P2 3.3937(13) .
Ca2 O8 2.391(7) .
Ca2 O7 2.391(7) .
Ca2 O9 2.393(7) .
Ca2 O3 2.435(7) .
Ca2 O5 2.447(8) .
Ca2 O2 2.445(7) .
Ca2 O6 2.832(7) .
Ca2 O4 2.774(7) .
Ca2 O1 2.791(8) .
Ca2 P3 3.216(3) .
Ca2 P2 3.219(3) .
Ca2 P1 3.215(3) .
Ca3 O9 2.404(7) .
Ca3 O8 2.414(7) .
Ca3 O7 2.410(7) .
Ca3 O2 2.436(8) 1_545
Ca3 O5 2.434(8) 1_545
Ca3 O3 2.437(8) 1_545
Ca3 O10 2.799(7) .
Ca3 O11 2.764(7) .
Ca3 O12 2.817(7) .
Ca3 P2 3.205(3) 1_545
Ca3 P1 3.208(3) 1_545
Ca3 P3 3.204(3) 1_545
Ca4 O5 2.293(3) 1_545
Ca4 O6 2.332(8) 2_645
Ca4 O11 2.324(8) 2_645
Ca4 O4 2.557(7) 1_545
Ca4 O12 2.499(7) .
Ca4 Cl1A 2.804(7) 3_565
Ca4 Cl1B 2.792(7) 3_565
Ca4 O8 2.985(3) 2_645
Ca4 P2 3.1001(13) 1_545
Ca4 Cl1B 3.248(7) 1_545
Ca4 Cl1A 3.231(7) .
Ca4 P3 3.3915(13) 1_545
Ca5 O2 2.294(3) 2_645
Ca5 O1 2.327(8) 1_455
Ca5 O10 2.330(9) 1_455
Ca5 O11 2.546(7) 2_655
Ca5 O6 2.506(7) 2_645
Ca5 Cl1A 2.781(7) .
Ca5 Cl1B 2.813(7) .
Ca5 O7 2.980(3) 1_455
Ca5 P3 3.1001(13) 2_645
Ca5 Cl1B 3.227(7) 3_575
Ca5 Cl1A 3.252(7) 3_565
Ca5 P1 3.3913(13) 2_645
O1 P1 1.533(9) .
O1 Ca5 2.327(8) 1_655
O2 P1 1.545(3) .
O2 Ca5 2.294(3) 2_655
O2 Ca3 2.436(8) 1_565
O3 P2 1.551(3) .
O3 Ca3 2.437(8) 1_565
O4 P2 1.534(8) .
O4 Ca1 2.320(8) 3_675
O4 Ca4 2.557(7) 1_565
O5 P3 1.544(3) .
O5 Ca4 2.293(3) 1_565
O5 Ca3 2.434(8) 1_565
O6 P3 1.530(8) .
O6 Ca4 2.332(8) 2_655
O6 Ca5 2.506(7) 2_655
O7 P2 1.537(3) 3_675
O7 Ca5 2.980(3) 1_655
O8 P1 1.532(3) 2_745
O8 Ca4 2.985(3) 2_655
O9 P3 1.542(3) 2_645
O9 Ca1 2.977(3) 3_675
O10 P1 1.533(8) 1_545
O10 Ca5 2.330(9) 1_655
O10 Ca1 2.523(8) 1_545
O11 P3 1.536(8) 1_545
O11 Ca4 2.324(8) 2_655
O11 Ca5 2.546(7) 2_645
O12 P2 1.528(8) 1_545
O12 Ca1 2.340(8) 3_675
P1 O10 1.533(9) 1_565
P1 O8 1.532(3) 2_755
P1 Ca3 3.208(3) 1_565
P1 Ca5 3.3913(13) 2_655
P2 O12 1.528(8) 1_565
P2 O7 1.537(3) 3_675
P2 Ca4 3.1001(13) 1_565
P2 Ca3 3.205(3) 1_565
P3 O11 1.536(8) 1_565
P3 O9 1.542(3) 2_655
P3 Ca5 3.1001(13) 2_655
P3 Ca3 3.204(3) 1_565
P3 Ca4 3.3915(13) 1_565
Cl1A Cl1A 0.787(13) 3_565
Cl1A Ca4 2.804(7) 3_565
Cl1A Ca1 2.809(7) 3_675
Cl1A Ca1 3.229(7) 1_445
Cl1A Ca5 3.252(7) 3_565
Cl1B Cl1B 0.797(13) 3_575
Cl1B Ca1 2.785(7) 3_675
Cl1B Ca4 2.792(7) 3_565
Cl1B Ca5 3.227(7) 3_575
Cl1B Ca4 3.248(7) 1_565
Cl1B Ca1 3.250(7) 1_455

loop_
_geom_torsion_atom_site_label_1
_geom_torsion_atom_site_label_2
_geom_torsion_atom_site_label_3
_geom_torsion_atom_site_label_4
_geom_torsion
_geom_torsion_site_symmetry_1
_geom_torsion_site_symmetry_4
O3 Ca1 O1 P1 -76.3(4) . .
O12 Ca1 O1 P1 -7.9(6) 3_675 .
O4 Ca1 O1 P1 -164.6(4) 3_675 .
O10 Ca1 O1 P1 5.62(12) 1_565 .
Cl1B Ca1 O1 P1 116.5(4) 3_675 .
Cl1A Ca1 O1 P1 67.7(3) 3_675 .
O9 Ca1 O1 P1 -169.37(15) 3_675 .
Cl1A Ca1 O1 P1 56.2(3) 1_665 .
Cl1B Ca1 O1 P1 129.1(4) 1_655 .
P2 Ca1 O1 P1 -87.3(3) . .
O3 Ca1 O1 Ca5 125.4(4) . 1_655
O12 Ca1 O1 Ca5 -166.2(3) 3_675 1_655
O4 Ca1 O1 Ca5 37.1(3) 3_675 1_655
O10 Ca1 O1 Ca5 -152.7(5) 1_565 1_655
Cl1B Ca1 O1 Ca5 -41.8(3) 3_675 1_655
Cl1A Ca1 O1 Ca5 -90.6(3) 3_675 1_655
O9 Ca1 O1 Ca5 32.3(6) 3_675 1_655
P1 Ca1 O1 Ca5 -158.3(6) . 1_655
Cl1A Ca1 O1 Ca5 -102.2(3) 1_665 1_655
Cl1B Ca1 O1 Ca5 -29.2(3) 1_655 1_655
P2 Ca1 O1 Ca5 114.4(3) . 1_655
O3 Ca1 O1 Ca2 15.8(3) . .
O12 Ca1 O1 Ca2 84.2(4) 3_675 .
O4 Ca1 O1 Ca2 -72.4(2) 3_675 .
O10 Ca1 O1 Ca2 97.7(4) 1_565 .
Cl1B Ca1 O1 Ca2 -151.4(3) 3_675 .
Cl1A Ca1 O1 Ca2 159.8(2) 3_675 .
O9 Ca1 O1 Ca2 -77.3(4) 3_675 .
P1 Ca1 O1 Ca2 92.1(4) . .
Cl1A Ca1 O1 Ca2 148.26(19) 1_665 .
Cl1B Ca1 O1 Ca2 -138.8(3) 1_655 .
P2 Ca1 O1 Ca2 4.8(2) . .
O8 Ca2 O1 P1 -101.7(3) . .
O7 Ca2 O1 P1 178.6(4) . .
O9 Ca2 O1 P1 -156.1(3) . .
O3 Ca2 O1 P1 81.1(4) . .
O5 Ca2 O1 P1 27.5(4) . .
O2 Ca2 O1 P1 -6.6(3) . .
O6 Ca2 O1 P1 -37.9(4) . .
O4 Ca2 O1 P1 109.1(3) . .
P3 Ca2 O1 P1 -5.7(4) . .
P2 Ca2 O1 P1 91.5(3) . .
O8 Ca2 O1 Ca5 39.5(3) . 1_655
O7 Ca2 O1 Ca5 -40.2(2) . 1_655
O9 Ca2 O1 Ca5 -14.8(5) . 1_655
O3 Ca2 O1 Ca5 -137.7(3) . 1_655
O5 Ca2 O1 Ca5 168.75(18) . 1_655
O2 Ca2 O1 Ca5 134.6(4) . 1_655
O6 Ca2 O1 Ca5 103.4(3) . 1_655
O4 Ca2 O1 Ca5 -109.6(3) . 1_655
P3 Ca2 O1 Ca5 135.54(19) . 1_655
P2 Ca2 O1 Ca5 -127.2(2) . 1_655
P1 Ca2 O1 Ca5 141.2(5) . 1_655
O8 Ca2 O1 Ca1 161.7(3) . .
O7 Ca2 O1 Ca1 82.0(3) . .
O9 Ca2 O1 Ca1 107.3(3) . .
O3 Ca2 O1 Ca1 -15.5(2) . .
O5 Ca2 O1 Ca1 -69.1(3) . .
O2 Ca2 O1 Ca1 -103.2(3) . .
O6 Ca2 O1 Ca1 -134.4(2) . .
O4 Ca2 O1 Ca1 12.5(3) . .
P3 Ca2 O1 Ca1 -102.3(2) . .
P2 Ca2 O1 Ca1 -5.1(2) . .
P1 Ca2 O1 Ca1 -96.6(4) . .
O8 Ca2 O2 P1 87.2(4) . .
O7 Ca2 O2 P1 12.9(5) . .
O9 Ca2 O2 P1 151.1(4) . .
O3 Ca2 O2 P1 -66.0(3) . .
O5 Ca2 O2 P1 -144.9(4) . .
O6 Ca2 O2 P1 156.8(4) . .
O4 Ca2 O2 P1 -94.0(4) . .
O1 Ca2 O2 P1 6.8(3) . .
P3 Ca2 O2 P1 -172.4(4) . .
P2 Ca2 O2 P1 -81.8(4) . .
O8 Ca2 O2 Ca5 -50.7(3) . 2_655
O7 Ca2 O2 Ca5 -124.9(3) . 2_655
O9 Ca2 O2 Ca5 13.2(7) . 2_655
O3 Ca2 O2 Ca5 156.1(3) . 2_655
O5 Ca2 O2 Ca5 77.3(3) . 2_655
O6 Ca2 O2 Ca5 18.9(3) . 2_655
O4 Ca2 O2 Ca5 128.1(3) . 2_655
O1 Ca2 O2 Ca5 -131.0(4) . 2_655
P3 Ca2 O2 Ca5 49.8(2) . 2_655
P2 Ca2 O2 Ca5 140.4(3) . 2_655
P1 Ca2 O2 Ca5 -137.8(6) . 2_655
O8 Ca2 O2 Ca3 -167.31(15) . 1_565
O7 Ca2 O2 Ca3 118.4(3) . 1_565
O9 Ca2 O2 Ca3 -103.4(5) . 1_565
O3 Ca2 O2 Ca3 39.49(15) . 1_565
O5 Ca2 O2 Ca3 -39.37(14) . 1_565
O6 Ca2 O2 Ca3 -97.7(2) . 1_565
O4 Ca2 O2 Ca3 11.5(2) . 1_565
O1 Ca2 O2 Ca3 112.3(2) . 1_565
P3 Ca2 O2 Ca3 -66.84(12) . 1_565
P2 Ca2 O2 Ca3 23.71(9) . 1_565
P1 Ca2 O2 Ca3 105.5(4) . 1_565
O12 Ca1 O3 P2 66.5(6) 3_675 .
O4 Ca1 O3 P2 -67.1(6) 3_675 .
O1 Ca1 O3 P2 -150.3(7) . .
O10 Ca1 O3 P2 148.8(7) 1_565 .
Cl1B Ca1 O3 P2 -130.2(5) 3_675 .
Cl1A Ca1 O3 P2 128.5(5) 3_675 .
O9 Ca1 O3 P2 -0.8(7) 3_675 .
P1 Ca1 O3 P2 179.2(7) . .
Cl1A Ca1 O3 P2 116.5(5) 1_665 .
Cl1B Ca1 O3 P2 -117.5(5) 1_655 .
O12 Ca1 O3 Ca3 -62.0(3) 3_675 1_565
O4 Ca1 O3 Ca3 164.5(3) 3_675 1_565
O1 Ca1 O3 Ca3 81.2(3) . 1_565
O10 Ca1 O3 Ca3 20.3(3) 1_565 1_565
Cl1B Ca1 O3 Ca3 101.3(5) 3_675 1_565
Cl1A Ca1 O3 Ca3 0.0(6) 3_675 1_565
O9 Ca1 O3 Ca3 -129.3(3) 3_675 1_565
P1 Ca1 O3 Ca3 50.66(19) . 1_565
Cl1A Ca1 O3 Ca3 -12.0(4) 1_665 1_565
Cl1B Ca1 O3 Ca3 114.1(4) 1_655 1_565
P2 Ca1 O3 Ca3 -128.5(9) . 1_565
O12 Ca1 O3 Ca2 -163.1(3) 3_675 .
O4 Ca1 O3 Ca2 63.3(3) 3_675 .
O1 Ca1 O3 Ca2 -20.0(3) . .
O10 Ca1 O3 Ca2 -80.8(3) 1_565 .
Cl1B Ca1 O3 Ca2 0.2(6) 3_675 .
Cl1A Ca1 O3 Ca2 -101.1(5) 3_675 .
O9 Ca1 O3 Ca2 129.5(3) 3_675 .
P1 Ca1 O3 Ca2 -50.5(2) . .
Cl1A Ca1 O3 Ca2 -113.1(4) 1_665 .
Cl1B Ca1 O3 Ca2 12.9(4) 1_655 .
P2 Ca1 O3 Ca2 130.4(9) . .
O8 Ca2 O3 P2 151.6(4) . .
O7 Ca2 O3 P2 87.6(4) . .
O9 Ca2 O3 P2 13.6(5) . .
O5 Ca2 O3 P2 -65.8(3) . .
O2 Ca2 O3 P2 -144.6(4) . .
O6 Ca2 O3 P2 -94.7(4) . .
O4 Ca2 O3 P2 7.6(3) . .
O1 Ca2 O3 P2 157.0(5) . .
P3 Ca2 O3 P2 -81.5(4) . .
P1 Ca2 O3 P2 -172.1(4) . .
O8 Ca2 O3 Ca1 13.3(7) . .
O7 Ca2 O3 Ca1 -50.6(3) . .
O9 Ca2 O3 Ca1 -124.7(2) . .
O5 Ca2 O3 Ca1 156.0(3) . .
O2 Ca2 O3 Ca1 77.1(3) . .
O6 Ca2 O3 Ca1 127.0(3) . .
O4 Ca2 O3 Ca1 -130.6(4) . .
O1 Ca2 O3 Ca1 18.8(3) . .
P3 Ca2 O3 Ca1 140.3(3) . .
P2 Ca2 O3 Ca1 -138.2(6) . .
P1 Ca2 O3 Ca1 49.7(2) . .
O8 Ca2 O3 Ca3 -103.3(5) . 1_565
O7 Ca2 O3 Ca3 -167.21(15) . 1_565
O9 Ca2 O3 Ca3 118.7(3) . 1_565
O5 Ca2 O3 Ca3 39.35(15) . 1_565
O2 Ca2 O3 Ca3 -39.47(15) . 1_565
O6 Ca2 O3 Ca3 10.4(2) . 1_565
O4 Ca2 O3 Ca3 112.8(2) . 1_565
O1 Ca2 O3 Ca3 -97.8(2) . 1_565
P3 Ca2 O3 Ca3 23.65(8) . 1_565
P2 Ca2 O3 Ca3 105.2(4) . 1_565
P1 Ca2 O3 Ca3 -66.95(11) . 1_565
O8 Ca2 O4 P2 -156.0(3) . .
O7 Ca2 O4 P2 -102.7(3) . .
O9 Ca2 O4 P2 177.7(4) . .
O3 Ca2 O4 P2 -7.4(3) . .
O5 Ca2 O4 P2 80.0(3) . .
O2 Ca2 O4 P2 26.1(4) . .
O6 Ca2 O4 P2 107.3(3) . .
O1 Ca2 O4 P2 -39.3(4) . .
P3 Ca2 O4 P2 90.5(3) . .
P1 Ca2 O4 P2 -7.1(4) . .
O8 Ca2 O4 Ca1 -13.2(4) . 3_675
O7 Ca2 O4 Ca1 40.1(3) . 3_675
O9 Ca2 O4 Ca1 -39.5(2) . 3_675
O3 Ca2 O4 Ca1 135.4(3) . 3_675
O5 Ca2 O4 Ca1 -137.1(3) . 3_675
O2 Ca2 O4 Ca1 168.96(17) . 3_675
O6 Ca2 O4 Ca1 -109.8(3) . 3_675
O1 Ca2 O4 Ca1 103.5(3) . 3_675
P3 Ca2 O4 Ca1 -126.7(2) . 3_675
P2 Ca2 O4 Ca1 142.8(4) . 3_675
P1 Ca2 O4 Ca1 135.75(18) . 3_675
O8 Ca2 O4 Ca4 108.4(3) . 1_565
O7 Ca2 O4 Ca4 161.7(3) . 1_565
O9 Ca2 O4 Ca4 82.1(2) . 1_565
O3 Ca2 O4 Ca4 -103.0(3) . 1_565
O5 Ca2 O4 Ca4 -15.6(2) . 1_565
O2 Ca2 O4 Ca4 -69.5(3) . 1_565
O6 Ca2 O4 Ca4 11.8(4) . 1_565
O1 Ca2 O4 Ca4 -134.9(3) . 1_565
P3 Ca2 O4 Ca4 -5.1(2) . 1_565
P2 Ca2 O4 Ca4 -95.6(4) . 1_565
P1 Ca2 O4 Ca4 -102.7(2) . 1_565
O8 Ca2 O5 P3 12.9(5) . .
O7 Ca2 O5 P3 151.6(4) . .
O9 Ca2 O5 P3 87.5(4) . .
O3 Ca2 O5 P3 -144.8(4) . .
O2 Ca2 O5 P3 -66.0(4) . .
O6 Ca2 O5 P3 6.4(3) . .
O4 Ca2 O5 P3 157.0(4) . .
O1 Ca2 O5 P3 -94.5(4) . .
P2 Ca2 O5 P3 -172.2(4) . .
P1 Ca2 O5 P3 -81.6(4) . .
O8 Ca2 O5 Ca4 -125.1(3) . 1_565
O7 Ca2 O5 Ca4 13.6(7) . 1_565
O9 Ca2 O5 Ca4 -50.5(3) . 1_565
O3 Ca2 O5 Ca4 77.2(3) . 1_565
O2 Ca2 O5 Ca4 156.0(3) . 1_565
O6 Ca2 O5 Ca4 -131.5(4) . 1_565
O4 Ca2 O5 Ca4 19.0(2) . 1_565
O1 Ca2 O5 Ca4 127.5(3) . 1_565
P3 Ca2 O5 Ca4 -138.0(6) . 1_565
P2 Ca2 O5 Ca4 49.8(2) . 1_565
P1 Ca2 O5 Ca4 140.4(2) . 1_565
O8 Ca2 O5 Ca3 118.3(3) . 1_565
O7 Ca2 O5 Ca3 -103.0(5) . 1_565
O9 Ca2 O5 Ca3 -167.09(15) . 1_565
O3 Ca2 O5 Ca3 -39.41(14) . 1_565
O2 Ca2 O5 Ca3 39.40(14) . 1_565
O6 Ca2 O5 Ca3 111.8(2) . 1_565
O4 Ca2 O5 Ca3 -97.6(2) . 1_565
O1 Ca2 O5 Ca3 10.9(2) . 1_565
P3 Ca2 O5 Ca3 105.4(4) . 1_565
P2 Ca2 O5 Ca3 -66.87(11) . 1_565
P1 Ca2 O5 Ca3 23.74(9) . 1_565
O8 Ca2 O6 P3 179.2(4) . .
O7 Ca2 O6 P3 -155.8(3) . .
O9 Ca2 O6 P3 -101.2(3) . .
O3 Ca2 O6 P3 28.3(4) . .
O5 Ca2 O6 P3 -6.3(3) . .
O2 Ca2 O6 P3 81.6(3) . .
O4 Ca2 O6 P3 -37.4(4) . .
O1 Ca2 O6 P3 109.2(3) . .
P2 Ca2 O6 P3 -4.8(4) . .
P1 Ca2 O6 P3 92.2(3) . .
O8 Ca2 O6 Ca4 -40.5(2) . 2_655
O7 Ca2 O6 Ca4 -15.6(5) . 2_655
O9 Ca2 O6 Ca4 39.0(3) . 2_655
O3 Ca2 O6 Ca4 168.59(17) . 2_655
O5 Ca2 O6 Ca4 134.0(3) . 2_655
O2 Ca2 O6 Ca4 -138.1(3) . 2_655
O4 Ca2 O6 Ca4 102.9(3) . 2_655
O1 Ca2 O6 Ca4 -110.5(3) . 2_655
P3 Ca2 O6 Ca4 140.2(5) . 2_655
P2 Ca2 O6 Ca4 135.40(18) . 2_655
P1 Ca2 O6 Ca4 -127.6(2) . 2_655
O8 Ca2 O6 Ca5 81.8(3) . 2_655
O7 Ca2 O6 Ca5 106.7(3) . 2_655
O9 Ca2 O6 Ca5 161.3(3) . 2_655
O3 Ca2 O6 Ca5 -69.1(3) . 2_655
O5 Ca2 O6 Ca5 -103.7(3) . 2_655
O2 Ca2 O6 Ca5 -15.8(2) . 2_655
O4 Ca2 O6 Ca5 -134.8(2) . 2_655
O1 Ca2 O6 Ca5 11.8(3) . 2_655
P3 Ca2 O6 Ca5 -97.4(4) . 2_655
P2 Ca2 O6 Ca5 -102.3(2) . 2_655
P1 Ca2 O6 Ca5 -5.3(2) . 2_655
O8 Ca2 O7 P2 -164.5(4) . 3_675
O9 Ca2 O7 P2 115.5(3) . 3_675
O3 Ca2 O7 P2 -12.1(3) . 3_675
O5 Ca2 O7 P2 48.4(7) . 3_675
O2 Ca2 O7 P2 -84.4(3) . 3_675
O6 Ca2 O7 P2 171.4(3) . 3_675
O4 Ca2 O7 P2 43.3(4) . 3_675
O1 Ca2 O7 P2 -79.0(4) . 3_675
P3 Ca2 O7 P2 116.5(8) . 3_675
P2 Ca2 O7 P2 15.6(3) . 3_675
P1 Ca2 O7 P2 -78.3(3) . 3_675
O8 Ca2 O7 Ca3 40.12(15) . .
O9 Ca2 O7 Ca3 -39.88(15) . .
O3 Ca2 O7 Ca3 -167.40(15) . .
O5 Ca2 O7 Ca3 -107.0(5) . .
O2 Ca2 O7 Ca3 120.3(3) . .
O6 Ca2 O7 Ca3 16.0(3) . .
O4 Ca2 O7 Ca3 -112.08(19) . .
O1 Ca2 O7 Ca3 125.7(2) . .
P3 Ca2 O7 Ca3 -38.9(7) . .
P2 Ca2 O7 Ca3 -139.76(12) . .
P1 Ca2 O7 Ca3 126.34(12) . .
O8 Ca2 O7 Ca5 -56.0(2) . 1_655
O9 Ca2 O7 Ca5 -136.0(2) . 1_655
O3 Ca2 O7 Ca5 96.48(19) . 1_655
O5 Ca2 O7 Ca5 156.9(4) . 1_655
O2 Ca2 O7 Ca5 24.2(4) . 1_655
O6 Ca2 O7 Ca5 -80.1(4) . 1_655
O4 Ca2 O7 Ca5 151.8(2) . 1_655
O1 Ca2 O7 Ca5 29.5(2) . 1_655
P3 Ca2 O7 Ca5 -135.0(6) . 1_655
P2 Ca2 O7 Ca5 124.11(17) . 1_655
P1 Ca2 O7 Ca5 30.2(2) . 1_655
O9 Ca3 O7 P2 -116.0(3) . 3_675
O8 Ca3 O7 P2 164.4(3) . 3_675
O2 Ca3 O7 P2 84.6(3) 1_545 3_675
O5 Ca3 O7 P2 -50.3(7) 1_545 3_675
O3 Ca3 O7 P2 11.7(3) 1_545 3_675
O10 Ca3 O7 P2 78.6(4) . 3_675
O11 Ca3 O7 P2 -170.6(3) . 3_675
O12 Ca3 O7 P2 -44.1(3) . 3_675
P2 Ca3 O7 P2 -16.2(3) 1_545 3_675
P1 Ca3 O7 P2 78.2(3) 1_545 3_675
P3 Ca3 O7 P2 -119.1(7) 1_545 3_675
O9 Ca3 O7 Ca2 39.76(15) . .
O8 Ca3 O7 Ca2 -39.81(14) . .
O2 Ca3 O7 Ca2 -119.6(3) 1_545 .
O5 Ca3 O7 Ca2 105.5(5) 1_545 .
O3 Ca3 O7 Ca2 167.45(15) 1_545 .
O10 Ca3 O7 Ca2 -125.7(2) . .
O11 Ca3 O7 Ca2 -14.8(3) . .
O12 Ca3 O7 Ca2 111.70(18) . .
P2 Ca3 O7 Ca2 139.60(12) 1_545 .
P1 Ca3 O7 Ca2 -126.08(12) 1_545 .
P3 Ca3 O7 Ca2 36.7(6) 1_545 .
O9 Ca3 O7 Ca5 136.1(2) . 1_655
O8 Ca3 O7 Ca5 56.5(2) . 1_655
O2 Ca3 O7 Ca5 -23.3(4) 1_545 1_655
O5 Ca3 O7 Ca5 -158.2(4) 1_545 1_655
O3 Ca3 O7 Ca5 -96.23(19) 1_545 1_655
O10 Ca3 O7 Ca5 -29.4(2) . 1_655
O11 Ca3 O7 Ca5 81.5(4) . 1_655
O12 Ca3 O7 Ca5 -152.0(2) . 1_655
P2 Ca3 O7 Ca5 -124.08(17) 1_545 1_655
P1 Ca3 O7 Ca5 -29.8(2) 1_545 1_655
P3 Ca3 O7 Ca5 133.0(5) 1_545 1_655
O7 Ca2 O8 P1 115.7(3) . 2_745
O9 Ca2 O8 P1 -164.6(4) . 2_745
O3 Ca2 O8 P1 48.9(7) . 2_745
O5 Ca2 O8 P1 -84.0(3) . 2_745
O2 Ca2 O8 P1 -11.7(3) . 2_745
O6 Ca2 O8 P1 -78.3(4) . 2_745
O4 Ca2 O8 P1 170.0(3) . 2_745
O1 Ca2 O8 P1 43.7(3) . 2_745
P3 Ca2 O8 P1 -78.0(3) . 2_745
P2 Ca2 O8 P1 116.2(8) . 2_745
P1 Ca2 O8 P1 15.9(3) . 2_745
O7 Ca2 O8 Ca3 -40.03(15) . .
O9 Ca2 O8 Ca3 39.64(15) . .
O3 Ca2 O8 Ca3 -106.9(5) . .
O5 Ca2 O8 Ca3 120.2(3) . .
O2 Ca2 O8 Ca3 -167.49(15) . .
O6 Ca2 O8 Ca3 125.9(2) . .
O4 Ca2 O8 Ca3 14.3(3) . .
O1 Ca2 O8 Ca3 -112.03(19) . .
P3 Ca2 O8 Ca3 126.27(12) . .
P2 Ca2 O8 Ca3 -39.6(6) . .
P1 Ca2 O8 Ca3 -139.88(12) . .
O7 Ca2 O8 Ca4 -136.0(2) . 2_655
O9 Ca2 O8 Ca4 -56.3(2) . 2_655
O3 Ca2 O8 Ca4 157.2(4) . 2_655
O5 Ca2 O8 Ca4 24.3(3) . 2_655
O2 Ca2 O8 Ca4 96.6(2) . 2_655
O6 Ca2 O8 Ca4 29.98(19) . 2_655
O4 Ca2 O8 Ca4 -81.6(4) . 2_655
O1 Ca2 O8 Ca4 152.0(3) . 2_655
P3 Ca2 O8 Ca4 30.3(2) . 2_655
P2 Ca2 O8 Ca4 -135.5(5) . 2_655
P1 Ca2 O8 Ca4 124.20(18) . 2_655
O9 Ca3 O8 P1 164.2(3) . 2_745
O7 Ca3 O8 P1 -116.4(3) . 2_745
O2 Ca3 O8 P1 11.2(3) 1_545 2_745
O5 Ca3 O8 P1 84.2(3) 1_545 2_745
O3 Ca3 O8 P1 -49.9(7) 1_545 2_745
O10 Ca3 O8 P1 -44.3(3) . 2_745
O11 Ca3 O8 P1 78.7(4) . 2_745
O12 Ca3 O8 P1 -171.9(3) . 2_745
P2 Ca3 O8 P1 -118.8(7) 1_545 2_745
P1 Ca3 O8 P1 -16.4(3) 1_545 2_745
P3 Ca3 O8 P1 77.8(3) 1_545 2_745
O9 Ca3 O8 Ca2 -39.54(14) . .
O7 Ca3 O8 Ca2 39.82(14) . .
O2 Ca3 O8 Ca2 167.49(14) 1_545 .
O5 Ca3 O8 Ca2 -119.5(3) 1_545 .
O3 Ca3 O8 Ca2 106.3(5) 1_545 .
O10 Ca3 O8 Ca2 111.97(19) . .
O11 Ca3 O8 Ca2 -125.1(2) . .
O12 Ca3 O8 Ca2 -15.6(3) . .
P2 Ca3 O8 Ca2 37.5(6) 1_545 .
P1 Ca3 O8 Ca2 139.84(12) 1_545 .
P3 Ca3 O8 Ca2 -125.92(12) 1_545 .
O9 Ca3 O8 Ca4 56.5(2) . 2_655
O7 Ca3 O8 Ca4 135.9(2) . 2_655
O2 Ca3 O8 Ca4 -96.45(19) 1_545 2_655
O5 Ca3 O8 Ca4 -23.5(3) 1_545 2_655
O3 Ca3 O8 Ca4 -157.6(4) 1_545 2_655
O10 Ca3 O8 Ca4 -152.0(3) . 2_655
O11 Ca3 O8 Ca4 -29.01(19) . 2_655
O12 Ca3 O8 Ca4 80.4(4) . 2_655
P2 Ca3 O8 Ca4 133.5(5) 1_545 2_655
P1 Ca3 O8 Ca4 -124.11(18) 1_545 2_655
P3 Ca3 O8 Ca4 -29.9(2) 1_545 2_655
O8 Ca2 O9 P3 115.5(3) . 2_645
O7 Ca2 O9 P3 -164.7(4) . 2_645
O3 Ca2 O9 P3 -84.6(3) . 2_645
O5 Ca2 O9 P3 -12.0(3) . 2_645
O2 Ca2 O9 P3 48.8(7) . 2_645
O6 Ca2 O9 P3 43.4(3) . 2_645
O4 Ca2 O9 P3 -79.4(4) . 2_645
O1 Ca2 O9 P3 170.9(4) . 2_645
P3 Ca2 O9 P3 15.6(3) . 2_645
P2 Ca2 O9 P3 -78.3(3) . 2_645
P1 Ca2 O9 P3 117.5(8) . 2_645
O8 Ca2 O9 Ca3 -39.84(15) . .
O7 Ca2 O9 Ca3 39.98(15) . .
O3 Ca2 O9 Ca3 120.0(3) . .
O5 Ca2 O9 Ca3 -167.38(15) . .
O2 Ca2 O9 Ca3 -106.6(5) . .
O6 Ca2 O9 Ca3 -111.95(18) . .
O4 Ca2 O9 Ca3 125.24(19) . .
O1 Ca2 O9 Ca3 15.6(3) . .
P3 Ca2 O9 Ca3 -139.78(12) . .
P2 Ca2 O9 Ca3 126.37(12) . .
P1 Ca2 O9 Ca3 -37.8(6) . .
O8 Ca2 O9 Ca1 -136.2(2) . 3_675
O7 Ca2 O9 Ca1 -56.33(19) . 3_675
O3 Ca2 O9 Ca1 23.7(4) . 3_675
O5 Ca2 O9 Ca1 96.30(19) . 3_675
O2 Ca2 O9 Ca1 157.1(4) . 3_675
O6 Ca2 O9 Ca1 151.7(2) . 3_675
O4 Ca2 O9 Ca1 28.93(19) . 3_675
O1 Ca2 O9 Ca1 -80.7(4) . 3_675
P3 Ca2 O9 Ca1 123.91(18) . 3_675
P2 Ca2 O9 Ca1 30.1(2) . 3_675
P1 Ca2 O9 Ca1 -134.2(5) . 3_675
O8 Ca3 O9 P3 -115.8(3) . 2_645
O7 Ca3 O9 P3 164.9(4) . 2_645
O2 Ca3 O9 P3 -49.8(7) 1_545 2_645
O5 Ca3 O9 P3 11.9(3) 1_545 2_645
O3 Ca3 O9 P3 84.6(3) 1_545 2_645
O10 Ca3 O9 P3 -170.7(4) . 2_645
O11 Ca3 O9 P3 -43.7(3) . 2_645
O12 Ca3 O9 P3 78.4(4) . 2_645
P2 Ca3 O9 P3 78.5(3) 1_545 2_645
P1 Ca3 O9 P3 -118.3(7) 1_545 2_645
P3 Ca3 O9 P3 -15.8(3) 1_545 2_645
O8 Ca3 O9 Ca2 39.51(14) . .
O7 Ca3 O9 Ca2 -39.73(15) . .
O2 Ca3 O9 Ca2 105.6(5) 1_545 .
O5 Ca3 O9 Ca2 167.22(15) 1_545 .
O3 Ca3 O9 Ca2 -120.0(3) 1_545 .
O10 Ca3 O9 Ca2 -15.4(3) . .
O11 Ca3 O9 Ca2 111.62(19) . .
O12 Ca3 O9 Ca2 -126.23(19) . .
P2 Ca3 O9 Ca2 -126.16(12) 1_545 .
P1 Ca3 O9 Ca2 37.0(6) 1_545 .
P3 Ca3 O9 Ca2 139.51(12) 1_545 .
O8 Ca3 O9 Ca1 135.9(2) . 3_675
O7 Ca3 O9 Ca1 56.63(19) . 3_675
O2 Ca3 O9 Ca1 -158.1(4) 1_545 3_675
O5 Ca3 O9 Ca1 -96.4(2) 1_545 3_675
O3 Ca3 O9 Ca1 -23.7(4) 1_545 3_675
O10 Ca3 O9 Ca1 81.0(4) . 3_675
O11 Ca3 O9 Ca1 -152.0(2) . 3_675
O12 Ca3 O9 Ca1 -29.88(19) . 3_675
P2 Ca3 O9 Ca1 -29.8(2) 1_545 3_675
P1 Ca3 O9 Ca1 133.4(5) 1_545 3_675
P3 Ca3 O9 Ca1 -124.14(18) 1_545 3_675
O9 Ca3 O10 P1 155.7(3) . 1_545
O8 Ca3 O10 P1 102.0(3) . 1_545
O7 Ca3 O10 P1 -179.2(4) . 1_545
O2 Ca3 O10 P1 6.7(3) 1_545 1_545
O5 Ca3 O10 P1 -27.5(4) 1_545 1_545
O3 Ca3 O10 P1 -81.0(4) 1_545 1_545
O11 Ca3 O10 P1 38.7(4) . 1_545
O12 Ca3 O10 P1 -108.8(3) . 1_545
P2 Ca3 O10 P1 -92.0(3) 1_545 1_545
P3 Ca3 O10 P1 6.0(4) 1_545 1_545
O9 Ca3 O10 Ca5 14.7(5) . 1_655
O8 Ca3 O10 Ca5 -39.0(3) . 1_655
O7 Ca3 O10 Ca5 39.8(2) . 1_655
O2 Ca3 O10 Ca5 -134.3(4) 1_545 1_655
O5 Ca3 O10 Ca5 -168.55(18) 1_545 1_655
O3 Ca3 O10 Ca5 138.0(3) 1_545 1_655
O11 Ca3 O10 Ca5 -102.3(3) . 1_655
O12 Ca3 O10 Ca5 110.1(3) . 1_655
P2 Ca3 O10 Ca5 127.0(2) 1_545 1_655
P1 Ca3 O10 Ca5 -141.0(5) 1_545 1_655
P3 Ca3 O10 Ca5 -135.04(19) 1_545 1_655
O9 Ca3 O10 Ca1 -107.5(3) . 1_545
O8 Ca3 O10 Ca1 -161.2(3) . 1_545
O7 Ca3 O10 Ca1 -82.4(3) . 1_545
O2 Ca3 O10 Ca1 103.5(3) 1_545 1_545
O5 Ca3 O10 Ca1 69.3(3) 1_545 1_545
O3 Ca3 O10 Ca1 15.8(2) 1_545 1_545
O11 Ca3 O10 Ca1 135.5(2) . 1_545
O12 Ca3 O10 Ca1 -12.0(3) . 1_545
P2 Ca3 O10 Ca1 4.8(2) 1_545 1_545
P1 Ca3 O10 Ca1 96.8(4) 1_545 1_545
P3 Ca3 O10 Ca1 102.8(2) 1_545 1_545
O9 Ca3 O11 P3 102.6(3) . 1_545
O8 Ca3 O11 P3 -178.2(4) . 1_545
O7 Ca3 O11 P3 155.9(3) . 1_545
O2 Ca3 O11 P3 -80.6(3) 1_545 1_545
O5 Ca3 O11 P3 7.1(3) 1_545 1_545
O3 Ca3 O11 P3 -26.8(4) 1_545 1_545
O10 Ca3 O11 P3 -108.7(3) . 1_545
O12 Ca3 O11 P3 39.1(4) . 1_545
P2 Ca3 O11 P3 6.9(4) 1_545 1_545
P1 Ca3 O11 P3 -91.3(3) 1_545 1_545
O9 Ca3 O11 Ca4 -39.4(3) . 2_655
O8 Ca3 O11 Ca4 39.8(2) . 2_655
O7 Ca3 O11 Ca4 13.9(5) . 2_655
O2 Ca3 O11 Ca4 137.4(3) 1_545 2_655
O5 Ca3 O11 Ca4 -134.9(4) 1_545 2_655
O3 Ca3 O11 Ca4 -168.83(18) 1_545 2_655
O10 Ca3 O11 Ca4 109.3(3) . 2_655
O12 Ca3 O11 Ca4 -102.9(3) . 2_655
P2 Ca3 O11 Ca4 -135.08(19) 1_545 2_655
P1 Ca3 O11 Ca4 126.7(2) 1_545 2_655
P3 Ca3 O11 Ca4 -142.0(5) 1_545 2_655
O9 Ca3 O11 Ca5 -161.5(3) . 2_645
O8 Ca3 O11 Ca5 -82.3(3) . 2_645
O7 Ca3 O11 Ca5 -108.2(3) . 2_645
O2 Ca3 O11 Ca5 15.3(2) 1_545 2_645
O5 Ca3 O11 Ca5 103.0(3) 1_545 2_645
O3 Ca3 O11 Ca5 69.1(3) 1_545 2_645
O10 Ca3 O11 Ca5 -12.8(3) . 2_645
O12 Ca3 O11 Ca5 135.0(2) . 2_645
P2 Ca3 O11 Ca5 102.8(2) 1_545 2_645
P1 Ca3 O11 Ca5 4.6(2) 1_545 2_645
P3 Ca3 O11 Ca5 95.9(4) 1_545 2_645
O5 Ca4 O12 P2 75.1(4) 1_545 1_545
O6 Ca4 O12 P2 164.9(4) 2_645 1_545
O11 Ca4 O12 P2 8.3(6) 2_645 1_545
O4 Ca4 O12 P2 -5.69(13) 1_545 1_545
Cl1A Ca4 O12 P2 -117.6(3) 3_565 1_545
Cl1B Ca4 O12 P2 -68.7(3) 3_565 1_545
O8 Ca4 O12 P2 169.68(15) 2_645 1_545
Cl1B Ca4 O12 P2 -57.3(3) 1_545 1_545
Cl1A Ca4 O12 P2 -130.6(4) . 1_545
P3 Ca4 O12 P2 86.2(3) 1_545 1_545
O5 Ca4 O12 Ca1 -124.3(4) 1_545 3_675
O6 Ca4 O12 Ca1 -34.5(3) 2_645 3_675
O11 Ca4 O12 Ca1 168.9(3) 2_645 3_675
O4 Ca4 O12 Ca1 154.9(5) 1_545 3_675
Cl1A Ca4 O12 Ca1 43.0(3) 3_565 3_675
Cl1B Ca4 O12 Ca1 91.9(3) 3_565 3_675
O8 Ca4 O12 Ca1 -29.8(6) 2_645 3_675
P2 Ca4 O12 Ca1 160.6(6) 1_545 3_675
Cl1B Ca4 O12 Ca1 103.2(3) 1_545 3_675
Cl1A Ca4 O12 Ca1 30.0(3) . 3_675
P3 Ca4 O12 Ca1 -113.2(3) 1_545 3_675
O5 Ca4 O12 Ca3 -15.8(3) 1_545 .
O6 Ca4 O12 Ca3 74.0(2) 2_645 .
O11 Ca4 O12 Ca3 -82.6(4) 2_645 .
O4 Ca4 O12 Ca3 -96.6(3) 1_545 .
Cl1A Ca4 O12 Ca3 151.5(3) 3_565 .
Cl1B Ca4 O12 Ca3 -159.6(2) 3_565 .
O8 Ca4 O12 Ca3 78.8(4) 2_645 .
P2 Ca4 O12 Ca3 -90.9(3) 1_545 .
Cl1B Ca4 O12 Ca3 -148.25(19) 1_545 .
Cl1A Ca4 O12 Ca3 138.5(3) . .
P3 Ca4 O12 Ca3 -4.7(2) 1_545 .
O9 Ca3 O12 P2 179.9(3) . 1_545
O8 Ca3 O12 P2 155.1(3) . 1_545
O7 Ca3 O12 P2 101.1(3) . 1_545
O2 Ca3 O12 P2 -28.7(4) 1_545 1_545
O5 Ca3 O12 P2 -82.2(3) 1_545 1_545
O3 Ca3 O12 P2 5.8(3) 1_545 1_545
O10 Ca3 O12 P2 37.3(4) . 1_545
O11 Ca3 O12 P2 -110.5(3) . 1_545
P1 Ca3 O12 P2 4.7(4) 1_545 1_545
P3 Ca3 O12 P2 -92.9(3) 1_545 1_545
O9 Ca3 O12 Ca1 40.2(2) . 3_675
O8 Ca3 O12 Ca1 15.4(4) . 3_675
O7 Ca3 O12 Ca1 -38.6(2) . 3_675
O2 Ca3 O12 Ca1 -168.39(16) 1_545 3_675
O5 Ca3 O12 Ca1 138.1(3) 1_545 3_675
O3 Ca3 O12 Ca1 -133.9(3) 1_545 3_675
O10 Ca3 O12 Ca1 -102.4(3) . 3_675
O11 Ca3 O12 Ca1 109.8(3) . 3_675
P2 Ca3 O12 Ca1 -139.7(4) 1_545 3_675
P1 Ca3 O12 Ca1 -134.95(18) 1_545 3_675
P3 Ca3 O12 Ca1 127.5(2) 1_545 3_675
O9 Ca3 O12 Ca4 -82.3(2) . .
O8 Ca3 O12 Ca4 -107.1(3) . .
O7 Ca3 O12 Ca4 -161.1(3) . .
O2 Ca3 O12 Ca4 69.1(3) 1_545 .
O5 Ca3 O12 Ca4 15.6(2) 1_545 .
O3 Ca3 O12 Ca4 103.6(3) 1_545 .
O10 Ca3 O12 Ca4 135.1(3) . .
O11 Ca3 O12 Ca4 -12.7(4) . .
P2 Ca3 O12 Ca4 97.8(4) 1_545 .
P1 Ca3 O12 Ca4 102.5(2) 1_545 .
P3 Ca3 O12 Ca4 5.0(2) 1_545 .
Ca5 O1 P1 O10 142.3(7) 1_655 1_565
Ca1 O1 P1 O10 -8.30(18) . 1_565
Ca2 O1 P1 O10 -105.4(3) . 1_565
Ca5 O1 P1 O8 18.7(8) 1_655 2_755
Ca1 O1 P1 O8 -131.9(3) . 2_755
Ca2 O1 P1 O8 131.0(3) . 2_755
Ca5 O1 P1 O2 -103.2(6) 1_655 .
Ca1 O1 P1 O2 106.2(3) . .
Ca2 O1 P1 O2 9.1(4) . .
Ca5 O1 P1 Ca1 150.6(8) 1_655 .
Ca2 O1 P1 Ca1 -97.1(3) . .
Ca5 O1 P1 Ca3 -153.0(5) 1_655 1_565
Ca1 O1 P1 Ca3 56.4(3) . 1_565
Ca2 O1 P1 Ca3 -40.7(3) . 1_565
Ca5 O1 P1 Ca2 -112.3(7) 1_655 .
Ca1 O1 P1 Ca2 97.1(3) . .
Ca5 O1 P1 Ca5 -68.9(7) 1_655 2_655
Ca1 O1 P1 Ca5 140.48(15) . 2_655
Ca2 O1 P1 Ca5 43.4(3) . 2_655
Ca5 O1 P1 Ca4 66.0(6) 1_655 1_665
Ca1 O1 P1 Ca4 -84.7(2) . 1_665
Ca2 O1 P1 Ca4 178.2(2) . 1_665
Ca5 O2 P1 O1 122.5(6) 2_655 .
Ca3 O2 P1 O1 -103.9(5) 1_565 .
Ca2 O2 P1 O1 -10.7(5) . .
Ca5 O2 P1 O10 -122.6(6) 2_655 1_565
Ca3 O2 P1 O10 11.0(5) 1_565 1_565
Ca2 O2 P1 O10 104.1(5) . 1_565
Ca5 O2 P1 O8 -0.4(8) 2_655 2_755
Ca3 O2 P1 O8 133.2(5) 1_565 2_755
Ca2 O2 P1 O8 -133.7(5) . 2_755
Ca5 O2 P1 Ca1 -179.9(4) 2_655 .
Ca3 O2 P1 Ca1 -46.4(4) 1_565 .
Ca2 O2 P1 Ca1 46.8(4) . .
Ca5 O2 P1 Ca3 -133.6(8) 2_655 1_565
Ca2 O2 P1 Ca3 93.16(15) . 1_565
Ca5 O2 P1 Ca2 133.3(8) 2_655 .
Ca3 O2 P1 Ca2 -93.16(15) 1_565 .
Ca3 O2 P1 Ca5 133.6(8) 1_565 2_655
Ca2 O2 P1 Ca5 -133.3(8) . 2_655
Ca5 O2 P1 Ca4 -1(2) 2_655 1_665
Ca3 O2 P1 Ca4 133.0(17) 1_565 1_665
Ca2 O2 P1 Ca4 -133.8(17) . 1_665
O3 Ca1 P1 O1 94.4(4) . .
O12 Ca1 P1 O1 174.5(4) 3_675 .
O4 Ca1 P1 O1 16.4(4) 3_675 .
O10 Ca1 P1 O1 -170.2(2) 1_565 .
Cl1B Ca1 P1 O1 -57.7(4) 3_675 .
Cl1A Ca1 P1 O1 -112.9(4) 3_675 .
Cl1A Ca1 P1 O1 -125.6(4) 1_665 .
Cl1B Ca1 P1 O1 -45.3(4) 1_655 .
P2 Ca1 P1 O1 94.7(3) . .
O3 Ca1 P1 O10 -95.4(4) . 1_565
O12 Ca1 P1 O10 -15.3(4) 3_675 1_565
O4 Ca1 P1 O10 -173.4(4) 3_675 1_565
O1 Ca1 P1 O10 170.2(2) . 1_565
Cl1B Ca1 P1 O10 112.5(4) 3_675 1_565
Cl1A Ca1 P1 O10 57.3(4) 3_675 1_565
Cl1A Ca1 P1 O10 44.6(3) 1_665 1_565
Cl1B Ca1 P1 O10 124.9(4) 1_655 1_565
P2 Ca1 P1 O10 -95.1(3) . 1_565
O3 Ca1 P1 O8 -179.7(7) . 2_755
O12 Ca1 P1 O8 -99.6(6) 3_675 2_755
O4 Ca1 P1 O8 102.3(6) 3_675 2_755
O1 Ca1 P1 O8 85.9(7) . 2_755
O10 Ca1 P1 O8 -84.3(7) 1_565 2_755
Cl1B Ca1 P1 O8 28.2(6) 3_675 2_755
Cl1A Ca1 P1 O8 -27.0(6) 3_675 2_755
Cl1A Ca1 P1 O8 -39.7(6) 1_665 2_755
Cl1B Ca1 P1 O8 40.6(6) 1_655 2_755
P2 Ca1 P1 O8 -179.4(6) . 2_755
O3 Ca1 P1 O2 -0.4(5) . .
O12 Ca1 P1 O2 79.8(5) 3_675 .
O4 Ca1 P1 O2 -78.3(5) 3_675 .
O1 Ca1 P1 O2 -94.7(5) . .
O10 Ca1 P1 O2 95.1(5) 1_565 .
Cl1B Ca1 P1 O2 -152.4(5) 3_675 .
Cl1A Ca1 P1 O2 152.4(5) 3_675 .
Cl1A Ca1 P1 O2 139.7(5) 1_665 .
Cl1B Ca1 P1 O2 -140.1(5) 1_655 .
P2 Ca1 P1 O2 0.0(4) . .
O3 Ca1 P1 Ca3 -33.1(3) . 1_565
O12 Ca1 P1 Ca3 47.02(18) 3_675 1_565
O4 Ca1 P1 Ca3 -111.09(19) 3_675 1_565
O1 Ca1 P1 Ca3 -127.5(3) . 1_565
O10 Ca1 P1 Ca3 62.3(3) 1_565 1_565
Cl1B Ca1 P1 Ca3 174.83(17) 3_675 1_565
Cl1A Ca1 P1 Ca3 119.61(16) 3_675 1_565
Cl1A Ca1 P1 Ca3 106.88(14) 1_665 1_565
Cl1B Ca1 P1 Ca3 -172.85(15) 1_655 1_565
P2 Ca1 P1 Ca3 -32.82(10) . 1_565
O3 Ca1 P1 Ca2 32.8(3) . .
O12 Ca1 P1 Ca2 112.95(18) 3_675 .
O4 Ca1 P1 Ca2 -45.16(19) 3_675 .
O1 Ca1 P1 Ca2 -61.6(3) . .
O10 Ca1 P1 Ca2 128.2(3) 1_565 .
Cl1B Ca1 P1 Ca2 -119.24(17) 3_675 .
Cl1A Ca1 P1 Ca2 -174.46(16) 3_675 .
Cl1A Ca1 P1 Ca2 172.81(14) 1_665 .
Cl1B Ca1 P1 Ca2 -106.92(15) 1_655 .
P2 Ca1 P1 Ca2 33.11(10) . .
O3 Ca1 P1 Ca5 -0.4(3) . 2_655
O12 Ca1 P1 Ca5 79.7(3) 3_675 2_655
O4 Ca1 P1 Ca5 -78.4(3) 3_675 2_655
O1 Ca1 P1 Ca5 -94.8(4) . 2_655
O10 Ca1 P1 Ca5 95.0(4) 1_565 2_655
Cl1B Ca1 P1 Ca5 -152.5(3) 3_675 2_655
Cl1A Ca1 P1 Ca5 152.3(3) 3_675 2_655
Cl1A Ca1 P1 Ca5 139.6(3) 1_665 2_655
Cl1B Ca1 P1 Ca5 -140.1(3) 1_655 2_655
P2 Ca1 P1 Ca5 -0.1(3) . 2_655
O3 Ca1 P1 Ca4 179.8(3) . 1_665
O12 Ca1 P1 Ca4 -100.04(19) 3_675 1_665
O4 Ca1 P1 Ca4 101.85(19) 3_675 1_665
O1 Ca1 P1 Ca4 85.4(3) . 1_665
O10 Ca1 P1 Ca4 -84.8(3) 1_565 1_665
Cl1B Ca1 P1 Ca4 27.77(16) 3_675 1_665
Cl1A Ca1 P1 Ca4 -27.45(15) 3_675 1_665
Cl1A Ca1 P1 Ca4 -40.18(14) 1_665 1_665
Cl1B Ca1 P1 Ca4 40.09(14) 1_655 1_665
P2 Ca1 P1 Ca4 -179.88(12) . 1_665
O8 Ca2 P1 O1 75.8(4) . .
O7 Ca2 P1 O1 -1.3(4) . .
O9 Ca2 P1 O1 73.9(7) . .
O3 Ca2 P1 O1 -86.8(4) . .
O5 Ca2 P1 O1 -157.4(4) . .
O2 Ca2 P1 O1 168.1(5) . .
O6 Ca2 P1 O1 146.7(4) . .
O4 Ca2 P1 O1 -87.1(4) . .
P3 Ca2 P1 O1 175.2(3) . .
P2 Ca2 P1 O1 -90.5(3) . .
O8 Ca2 P1 O10 174.2(3) . 1_565
O7 Ca2 P1 O10 97.1(4) . 1_565
O9 Ca2 P1 O10 172.3(7) . 1_565
O3 Ca2 P1 O10 11.6(4) . 1_565
O5 Ca2 P1 O10 -59.0(3) . 1_565
O2 Ca2 P1 O10 -93.5(5) . 1_565
O6 Ca2 P1 O10 -114.9(3) . 1_565
O4 Ca2 P1 O10 11.3(4) . 1_565
O1 Ca2 P1 O10 98.4(3) . 1_565
P3 Ca2 P1 O10 -86.4(3) . 1_565
P2 Ca2 P1 O10 7.9(3) . 1_565
O8 Ca2 P1 O8 -16.8(4) . 2_755
O7 Ca2 P1 O8 -94.0(4) . 2_755
O9 Ca2 P1 O8 -18.8(8) . 2_755
O3 Ca2 P1 O8 -179.5(5) . 2_755
O5 Ca2 P1 O8 109.9(4) . 2_755
O2 Ca2 P1 O8 75.5(5) . 2_755
O6 Ca2 P1 O8 54.1(4) . 2_755
O4 Ca2 P1 O8 -179.8(4) . 2_755
O1 Ca2 P1 O8 -92.7(5) . 2_755
P3 Ca2 P1 O8 82.5(4) . 2_755
P2 Ca2 P1 O8 176.8(4) . 2_755
O8 Ca2 P1 O2 -92.3(4) . .
O7 Ca2 P1 O2 -169.5(4) . .
O9 Ca2 P1 O2 -94.3(8) . .
O3 Ca2 P1 O2 105.0(4) . .
O5 Ca2 P1 O2 34.4(4) . .
O6 Ca2 P1 O2 -21.4(4) . .
O4 Ca2 P1 O2 104.7(4) . .
O1 Ca2 P1 O2 -168.1(5) . .
P3 Ca2 P1 O2 7.0(4) . .
P2 Ca2 P1 O2 101.4(4) . .
O8 Ca2 P1 Ca1 131.12(15) . .
O7 Ca2 P1 Ca1 53.95(17) . .
O9 Ca2 P1 Ca1 129.2(6) . .
O3 Ca2 P1 Ca1 -31.55(19) . .
O5 Ca2 P1 Ca1 -102.15(13) . .
O2 Ca2 P1 Ca1 -136.6(4) . .
O6 Ca2 P1 Ca1 -158.01(17) . .
O4 Ca2 P1 Ca1 -31.8(2) . .
O1 Ca2 P1 Ca1 55.3(3) . .
P3 Ca2 P1 Ca1 -129.54(9) . .
P2 Ca2 P1 Ca1 -35.22(9) . .
O8 Ca2 P1 Ca3 -146.52(17) . 1_565
O7 Ca2 P1 Ca3 136.31(19) . 1_565
O9 Ca2 P1 Ca3 -148.5(7) . 1_565
O3 Ca2 P1 Ca3 50.81(19) . 1_565
O5 Ca2 P1 Ca3 -19.79(10) . 1_565
O2 Ca2 P1 Ca3 -54.2(4) . 1_565
O6 Ca2 P1 Ca3 -75.65(16) . 1_565
O4 Ca2 P1 Ca3 50.52(18) . 1_565
O1 Ca2 P1 Ca3 137.6(3) . 1_565
P3 Ca2 P1 Ca3 -47.17(7) . 1_565
P2 Ca2 P1 Ca3 47.14(7) . 1_565
O8 Ca2 P1 Ca5 -66.87(15) . 2_655
O7 Ca2 P1 Ca5 -144.03(18) . 2_655
O9 Ca2 P1 Ca5 -68.8(7) . 2_655
O3 Ca2 P1 Ca5 130.5(2) . 2_655
O5 Ca2 P1 Ca5 59.86(13) . 2_655
O2 Ca2 P1 Ca5 25.4(4) . 2_655
O6 Ca2 P1 Ca5 4.01(17) . 2_655
O4 Ca2 P1 Ca5 130.18(19) . 2_655
O1 Ca2 P1 Ca5 -142.7(4) . 2_655
P3 Ca2 P1 Ca5 32.48(9) . 2_655
P2 Ca2 P1 Ca5 126.80(9) . 2_655
O8 Ca2 P1 Ca4 73.07(19) . 1_665
O7 Ca2 P1 Ca4 -4.1(2) . 1_665
O9 Ca2 P1 Ca4 71.1(7) . 1_665
O3 Ca2 P1 Ca4 -89.6(2) . 1_665
O5 Ca2 P1 Ca4 -160.20(15) . 1_665
O2 Ca2 P1 Ca4 165.4(4) . 1_665
O6 Ca2 P1 Ca4 143.94(19) . 1_665
O4 Ca2 P1 Ca4 -89.9(2) . 1_665
O1 Ca2 P1 Ca4 -2.8(3) . 1_665
P3 Ca2 P1 Ca4 172.42(12) . 1_665
P2 Ca2 P1 Ca4 -93.26(14) . 1_665
Ca1 O4 P2 O12 139.8(7) 3_675 1_565
Ca4 O4 P2 O12 -8.27(18) 1_565 1_565
Ca2 O4 P2 O12 -105.2(3) . 1_565
Ca1 O4 P2 O7 15.9(7) 3_675 3_675
Ca4 O4 P2 O7 -132.2(3) 1_565 3_675
Ca2 O4 P2 O7 130.8(3) . 3_675
Ca1 O4 P2 O3 -104.9(6) 3_675 .
Ca4 O4 P2 O3 107.0(3) 1_565 .
Ca2 O4 P2 O3 10.0(3) . .
Ca1 O4 P2 Ca4 148.1(7) 3_675 1_565
Ca2 O4 P2 Ca4 -97.0(3) . 1_565
Ca1 O4 P2 Ca3 -154.6(5) 3_675 1_565
Ca4 O4 P2 Ca3 57.3(3) 1_565 1_565
Ca2 O4 P2 Ca3 -39.6(3) . 1_565
Ca1 O4 P2 Ca2 -114.9(6) 3_675 .
Ca4 O4 P2 Ca2 97.0(3) 1_565 .
Ca1 O4 P2 Ca1 -70.9(6) 3_675 .
Ca4 O4 P2 Ca1 141.00(13) 1_565 .
Ca2 O4 P2 Ca1 44.0(3) . .
Ca1 O4 P2 Ca5 63.9(5) 3_675 3_575
Ca4 O4 P2 Ca5 -84.18(18) 1_565 3_575
Ca2 O4 P2 Ca5 178.8(2) . 3_575
Ca1 O3 P2 O12 -122.9(5) . 1_565
Ca3 O3 P2 O12 9.6(4) 1_565 1_565
Ca2 O3 P2 O12 103.0(4) . 1_565
Ca1 O3 P2 O4 122.3(5) . .
Ca3 O3 P2 O4 -105.2(4) 1_565 .
Ca2 O3 P2 O4 -11.8(4) . .
Ca1 O3 P2 O7 1.2(9) . 3_675
Ca3 O3 P2 O7 133.6(4) 1_565 3_675
Ca2 O3 P2 O7 -133.0(4) . 3_675
Ca1 O3 P2 Ca4 -179.5(4) . 1_565
Ca3 O3 P2 Ca4 -47.1(4) 1_565 1_565
Ca2 O3 P2 Ca4 46.3(4) . 1_565
Ca1 O3 P2 Ca3 -132.5(8) . 1_565
Ca2 O3 P2 Ca3 93.40(14) . 1_565
Ca1 O3 P2 Ca2 134.1(8) . .
Ca3 O3 P2 Ca2 -93.40(14) 1_565 .
Ca3 O3 P2 Ca1 132.5(8) 1_565 .
Ca2 O3 P2 Ca1 -134.1(8) . .
Ca1 O3 P2 Ca5 3(2) . 3_575
Ca3 O3 P2 Ca5 135.5(16) 1_565 3_575
Ca2 O3 P2 Ca5 -131.1(16) . 3_575
O8 Ca2 P2 O12 172.6(7) . 1_565
O7 Ca2 P2 O12 173.1(3) . 1_565
O9 Ca2 P2 O12 96.0(3) . 1_565
O3 Ca2 P2 O12 -95.0(5) . 1_565
O5 Ca2 P2 O12 10.2(3) . 1_565
O2 Ca2 P2 O12 -60.3(3) . 1_565
O6 Ca2 P2 O12 9.0(3) . 1_565
O4 Ca2 P2 O12 98.3(3) . 1_565
O1 Ca2 P2 O12 -116.3(3) . 1_565
P3 Ca2 P2 O12 6.6(3) . 1_565
P1 Ca2 P2 O12 -87.7(3) . 1_565
O8 Ca2 P2 O4 74.4(7) . .
O7 Ca2 P2 O4 74.8(3) . .
O9 Ca2 P2 O4 -2.2(3) . .
O3 Ca2 P2 O4 166.7(5) . .
O5 Ca2 P2 O4 -88.0(3) . .
O2 Ca2 P2 O4 -158.6(3) . .
O6 Ca2 P2 O4 -89.3(3) . .
O1 Ca2 P2 O4 145.5(4) . .
P3 Ca2 P2 O4 -91.6(3) . .
P1 Ca2 P2 O4 174.0(3) . .
O8 Ca2 P2 O7 -16.4(8) . 3_675
O7 Ca2 P2 O7 -16.0(5) . 3_675
O9 Ca2 P2 O7 -93.0(4) . 3_675
O3 Ca2 P2 O7 75.9(5) . 3_675
O5 Ca2 P2 O7 -178.8(4) . 3_675
O2 Ca2 P2 O7 110.6(4) . 3_675
O6 Ca2 P2 O7 179.9(4) . 3_675
O4 Ca2 P2 O7 -90.8(5) . 3_675
O1 Ca2 P2 O7 54.7(5) . 3_675
P3 Ca2 P2 O7 177.6(4) . 3_675
P1 Ca2 P2 O7 83.2(4) . 3_675
O8 Ca2 P2 O3 -92.4(8) . .
O7 Ca2 P2 O3 -91.9(4) . .
O9 Ca2 P2 O3 -169.0(4) . .
O5 Ca2 P2 O3 105.2(4) . .
O2 Ca2 P2 O3 34.7(4) . .
O6 Ca2 P2 O3 104.0(4) . .
O4 Ca2 P2 O3 -166.7(5) . .
O1 Ca2 P2 O3 -21.3(4) . .
P3 Ca2 P2 O3 101.6(4) . .
P1 Ca2 P2 O3 7.3(4) . .
O8 Ca2 P2 Ca4 130.7(6) . 1_565
O7 Ca2 P2 Ca4 131.20(16) . 1_565
O9 Ca2 P2 Ca4 54.13(17) . 1_565
O3 Ca2 P2 Ca4 -136.9(4) . 1_565
O5 Ca2 P2 Ca4 -31.66(18) . 1_565
O2 Ca2 P2 Ca4 -102.23(13) . 1_565
O6 Ca2 P2 Ca4 -32.9(2) . 1_565
O4 Ca2 P2 Ca4 56.4(3) . 1_565
O1 Ca2 P2 Ca4 -158.18(18) . 1_565
P3 Ca2 P2 Ca4 -35.25(9) . 1_565
P1 Ca2 P2 Ca4 -129.64(9) . 1_565
O8 Ca2 P2 Ca3 -146.8(7) . 1_565
O7 Ca2 P2 Ca3 -146.37(17) . 1_565
O9 Ca2 P2 Ca3 136.55(19) . 1_565
O3 Ca2 P2 Ca3 -54.5(4) . 1_565
O5 Ca2 P2 Ca3 50.76(18) . 1_565
O2 Ca2 P2 Ca3 -19.81(10) . 1_565
O6 Ca2 P2 Ca3 49.48(18) . 1_565
O4 Ca2 P2 Ca3 138.8(3) . 1_565
O1 Ca2 P2 Ca3 -75.76(18) . 1_565
P3 Ca2 P2 Ca3 47.17(7) . 1_565
P1 Ca2 P2 Ca3 -47.21(7) . 1_565
O8 Ca2 P2 Ca1 -67.2(7) . .
O7 Ca2 P2 Ca1 -66.73(15) . .
O9 Ca2 P2 Ca1 -143.80(17) . .
O3 Ca2 P2 Ca1 25.2(4) . .
O5 Ca2 P2 Ca1 130.41(19) . .
O2 Ca2 P2 Ca1 59.84(13) . .
O6 Ca2 P2 Ca1 129.13(19) . .
O4 Ca2 P2 Ca1 -141.6(3) . .
O1 Ca2 P2 Ca1 3.89(18) . .
P3 Ca2 P2 Ca1 126.81(9) . .
P1 Ca2 P2 Ca1 32.43(8) . .
O8 Ca2 P2 Ca5 72.6(7) . 3_575
O7 Ca2 P2 Ca5 73.03(19) . 3_575
O9 Ca2 P2 Ca5 -4.0(2) . 3_575
O3 Ca2 P2 Ca5 164.9(4) . 3_575
O5 Ca2 P2 Ca5 -89.8(2) . 3_575
O2 Ca2 P2 Ca5 -160.40(14) . 3_575
O6 Ca2 P2 Ca5 -91.1(2) . 3_575
O4 Ca2 P2 Ca5 -1.8(3) . 3_575
O1 Ca2 P2 Ca5 143.6(2) . 3_575
P3 Ca2 P2 Ca5 -93.43(13) . 3_575
P1 Ca2 P2 Ca5 172.19(12) . 3_575
O3 Ca1 P2 O12 72.9(7) . 1_565
O12 Ca1 P2 O12 -38.3(5) 3_675 1_565
O4 Ca1 P2 O12 -177.1(4) 3_675 1_565
O1 Ca1 P2 O12 101.5(4) . 1_565
O10 Ca1 P2 O12 42.7(4) 1_565 1_565
Cl1B Ca1 P2 O12 156.3(4) 3_675 1_565
Cl1A Ca1 P2 O12 -13.5(4) 3_675 1_565
O9 Ca1 P2 O12 -107.9(4) 3_675 1_565
P1 Ca1 P2 O12 72.1(3) . 1_565
Cl1A Ca1 P2 O12 -14.4(4) 1_665 1_565
Cl1B Ca1 P2 O12 159.3(4) 1_655 1_565
O3 Ca1 P2 O4 -71.4(7) . .
O12 Ca1 P2 O4 177.4(4) 3_675 .
O4 Ca1 P2 O4 38.6(5) 3_675 .
O1 Ca1 P2 O4 -42.8(4) . .
O10 Ca1 P2 O4 -101.6(4) 1_565 .
Cl1B Ca1 P2 O4 12.0(4) 3_675 .
Cl1A Ca1 P2 O4 -157.8(4) 3_675 .
O9 Ca1 P2 O4 107.7(4) 3_675 .
P1 Ca1 P2 O4 -72.2(3) . .
Cl1A Ca1 P2 O4 -158.7(4) 1_665 .
Cl1B Ca1 P2 O4 14.9(4) 1_655 .
O3 Ca1 P2 O7 -178.9(8) . 3_675
O12 Ca1 P2 O7 69.9(4) 3_675 3_675
O4 Ca1 P2 O7 -68.9(4) 3_675 3_675
O1 Ca1 P2 O7 -150.2(4) . 3_675
O10 Ca1 P2 O7 150.9(4) 1_565 3_675
Cl1B Ca1 P2 O7 -95.5(5) 3_675 3_675
Cl1A Ca1 P2 O7 94.7(5) 3_675 3_675
O9 Ca1 P2 O7 0.3(5) 3_675 3_675
P1 Ca1 P2 O7 -179.7(4) . 3_675
Cl1A Ca1 P2 O7 93.8(4) 1_665 3_675
Cl1B Ca1 P2 O7 -92.5(4) 1_655 3_675
O12 Ca1 P2 O3 -111.2(7) 3_675 .
O4 Ca1 P2 O3 110.0(7) 3_675 .
O1 Ca1 P2 O3 28.6(7) . .
O10 Ca1 P2 O3 -30.2(7) 1_565 .
Cl1B Ca1 P2 O3 83.4(7) 3_675 .
Cl1A Ca1 P2 O3 -86.4(7) 3_675 .
O9 Ca1 P2 O3 179.2(7) 3_675 .
P1 Ca1 P2 O3 -0.8(7) . .
Cl1A Ca1 P2 O3 -87.3(7) 1_665 .
Cl1B Ca1 P2 O3 86.4(7) 1_655 .
O3 Ca1 P2 Ca4 0.8(7) . 1_565
O12 Ca1 P2 Ca4 -110.4(3) 3_675 1_565
O4 Ca1 P2 Ca4 110.8(3) 3_675 1_565
O1 Ca1 P2 Ca4 29.4(3) . 1_565
O10 Ca1 P2 Ca4 -29.4(3) 1_565 1_565
Cl1B Ca1 P2 Ca4 84.2(4) 3_675 1_565
Cl1A Ca1 P2 Ca4 -85.6(4) 3_675 1_565
O9 Ca1 P2 Ca4 180.0(3) 3_675 1_565
P1 Ca1 P2 Ca4 0.0(3) . 1_565
Cl1A Ca1 P2 Ca4 -86.5(3) 1_665 1_565
Cl1B Ca1 P2 Ca4 87.2(3) 1_655 1_565
O3 Ca1 P2 Ca3 34.3(7) . 1_565
O12 Ca1 P2 Ca3 -76.88(19) 3_675 1_565
O4 Ca1 P2 Ca3 144.35(19) 3_675 1_565
O1 Ca1 P2 Ca3 63.0(2) . 1_565
O10 Ca1 P2 Ca3 4.1(2) 1_565 1_565
Cl1B Ca1 P2 Ca3 117.7(3) 3_675 1_565
Cl1A Ca1 P2 Ca3 -52.1(3) 3_675 1_565
O9 Ca1 P2 Ca3 -146.5(2) 3_675 1_565
P1 Ca1 P2 Ca3 33.52(10) . 1_565
Cl1A Ca1 P2 Ca3 -52.9(2) 1_665 1_565
Cl1B Ca1 P2 Ca3 120.7(2) 1_655 1_565
O3 Ca1 P2 Ca2 -32.9(7) . .
O12 Ca1 P2 Ca2 -144.14(19) 3_675 .
O4 Ca1 P2 Ca2 77.09(19) 3_675 .
O1 Ca1 P2 Ca2 -4.3(2) . .
O10 Ca1 P2 Ca2 -63.1(2) 1_565 .
Cl1B Ca1 P2 Ca2 50.5(3) 3_675 .
Cl1A Ca1 P2 Ca2 -119.4(3) 3_675 .
O9 Ca1 P2 Ca2 146.2(2) 3_675 .
P1 Ca1 P2 Ca2 -33.74(10) . .
Cl1A Ca1 P2 Ca2 -120.2(2) 1_665 .
Cl1B Ca1 P2 Ca2 53.4(2) 1_655 .
O3 Ca1 P2 Ca5 -179.1(7) . 3_575
O12 Ca1 P2 Ca5 69.7(2) 3_675 3_575
O4 Ca1 P2 Ca5 -69.1(2) 3_675 3_575
O1 Ca1 P2 Ca5 -150.4(2) . 3_575
O10 Ca1 P2 Ca5 150.7(2) 1_565 3_575
Cl1B Ca1 P2 Ca5 -95.7(4) 3_675 3_575
Cl1A Ca1 P2 Ca5 94.5(4) 3_675 3_575
O9 Ca1 P2 Ca5 0.1(3) 3_675 3_575
P1 Ca1 P2 Ca5 -179.89(17) . 3_575
Cl1A Ca1 P2 Ca5 93.6(2) 1_665 3_575
Cl1B Ca1 P2 Ca5 -92.7(2) 1_655 3_575
Ca4 O6 P3 O11 146.7(6) 2_655 1_565
Ca5 O6 P3 O11 -8.77(19) 2_655 1_565
Ca2 O6 P3 O11 -105.2(3) . 1_565
Ca4 O6 P3 O9 23.1(7) 2_655 2_655
Ca5 O6 P3 O9 -132.4(3) 2_655 2_655
Ca2 O6 P3 O9 131.2(3) . 2_655
Ca4 O6 P3 O5 -99.4(6) 2_655 .
Ca5 O6 P3 O5 105.1(3) 2_655 .
Ca2 O6 P3 O5 8.7(4) . .
Ca4 O6 P3 Ca5 155.5(7) 2_655 2_655
Ca2 O6 P3 Ca5 -96.4(2) . 2_655
Ca4 O6 P3 Ca3 -149.7(4) 2_655 1_565
Ca5 O6 P3 Ca3 54.8(3) 2_655 1_565
Ca2 O6 P3 Ca3 -41.6(3) . 1_565
Ca4 O6 P3 Ca2 -108.1(6) 2_655 .
Ca5 O6 P3 Ca2 96.4(2) 2_655 .
Ca4 O6 P3 Ca4 -64.7(6) 2_655 1_565
Ca5 O6 P3 Ca4 139.83(15) 2_655 1_565
Ca2 O6 P3 Ca4 43.4(3) . 1_565
Ca4 O6 P3 Ca1 69.5(5) 2_655 4_586
Ca5 O6 P3 Ca1 -85.97(19) 2_655 4_586
Ca2 O6 P3 Ca1 177.6(2) . 4_586
Ca4 O5 P3 O11 -122.0(6) 1_565 1_565
Ca3 O5 P3 O11 11.4(5) 1_565 1_565
Ca2 O5 P3 O11 104.5(4) . 1_565
Ca4 O5 P3 O6 123.0(6) 1_565 .
Ca3 O5 P3 O6 -103.5(5) 1_565 .
Ca2 O5 P3 O6 -10.4(5) . .
Ca4 O5 P3 O9 0.3(8) 1_565 2_655
Ca3 O5 P3 O9 133.8(5) 1_565 2_655
Ca2 O5 P3 O9 -133.1(5) . 2_655
Ca4 O5 P3 Ca5 -180.0(4) 1_565 2_655
Ca3 O5 P3 Ca5 -46.5(5) 1_565 2_655
Ca2 O5 P3 Ca5 46.6(4) . 2_655
Ca4 O5 P3 Ca3 -133.4(8) 1_565 1_565
Ca2 O5 P3 Ca3 93.12(14) . 1_565
Ca4 O5 P3 Ca2 133.4(8) 1_565 .
Ca3 O5 P3 Ca2 -93.12(14) 1_565 .
Ca3 O5 P3 Ca4 133.4(8) 1_565 1_565
Ca2 O5 P3 Ca4 -133.4(8) . 1_565
Ca4 O5 P3 Ca1 1(2) 1_565 4_586
Ca3 O5 P3 Ca1 134.2(17) 1_565 4_586
Ca2 O5 P3 Ca1 -132.7(17) . 4_586
O8 Ca2 P3 O11 98.3(3) . 1_565
O7 Ca2 P3 O11 174.7(7) . 1_565
O9 Ca2 P3 O11 175.6(3) . 1_565
O3 Ca2 P3 O11 -57.7(3) . 1_565
O5 Ca2 P3 O11 -92.2(5) . 1_565
O2 Ca2 P3 O11 12.8(3) . 1_565
O6 Ca2 P3 O11 99.0(3) . 1_565
O4 Ca2 P3 O11 -113.6(3) . 1_565
O1 Ca2 P3 O11 12.0(4) . 1_565
P2 Ca2 P3 O11 -85.1(3) . 1_565
P1 Ca2 P3 O11 9.3(3) . 1_565
O8 Ca2 P3 O6 -0.7(4) . .
O7 Ca2 P3 O6 75.7(7) . .
O9 Ca2 P3 O6 76.6(3) . .
O3 Ca2 P3 O6 -156.7(3) . .
O5 Ca2 P3 O6 168.8(5) . .
O2 Ca2 P3 O6 -86.2(4) . .
O4 Ca2 P3 O6 147.4(4) . .
O1 Ca2 P3 O6 -87.0(4) . .
P2 Ca2 P3 O6 175.9(3) . .
P1 Ca2 P3 O6 -89.7(3) . .
O8 Ca2 P3 O9 -93.3(4) . 2_655
O7 Ca2 P3 O9 -16.9(9) . 2_655
O9 Ca2 P3 O9 -16.0(4) . 2_655
O3 Ca2 P3 O9 110.7(4) . 2_655
O5 Ca2 P3 O9 76.2(6) . 2_655
O2 Ca2 P3 O9 -178.8(5) . 2_655
O6 Ca2 P3 O9 -92.6(5) . 2_655
O4 Ca2 P3 O9 54.8(4) . 2_655
O1 Ca2 P3 O9 -179.6(4) . 2_655
P2 Ca2 P3 O9 83.3(4) . 2_655
P1 Ca2 P3 O9 177.7(4) . 2_655
O8 Ca2 P3 O5 -169.5(4) . .
O7 Ca2 P3 O5 -93.1(8) . .
O9 Ca2 P3 O5 -92.1(4) . .
O3 Ca2 P3 O5 34.5(4) . .
O2 Ca2 P3 O5 105.1(4) . .
O6 Ca2 P3 O5 -168.8(5) . .
O4 Ca2 P3 O5 -21.4(4) . .
O1 Ca2 P3 O5 104.2(4) . .
P2 Ca2 P3 O5 7.1(4) . .
P1 Ca2 P3 O5 101.5(4) . .
O8 Ca2 P3 Ca5 53.72(18) . 2_655
O7 Ca2 P3 Ca5 130.1(7) . 2_655
O9 Ca2 P3 Ca5 131.09(16) . 2_655
O3 Ca2 P3 Ca5 -102.26(13) . 2_655
O5 Ca2 P3 Ca5 -136.8(4) . 2_655
O2 Ca2 P3 Ca5 -31.71(18) . 2_655
O6 Ca2 P3 Ca5 54.5(3) . 2_655
O4 Ca2 P3 Ca5 -158.16(18) . 2_655
O1 Ca2 P3 Ca5 -32.5(2) . 2_655
P2 Ca2 P3 Ca5 -129.65(9) . 2_655
P1 Ca2 P3 Ca5 -35.26(10) . 2_655
O8 Ca2 P3 Ca3 136.21(19) . 1_565
O7 Ca2 P3 Ca3 -147.4(7) . 1_565
O9 Ca2 P3 Ca3 -146.42(17) . 1_565
O3 Ca2 P3 Ca3 -19.77(10) . 1_565
O5 Ca2 P3 Ca3 -54.3(4) . 1_565
O2 Ca2 P3 Ca3 50.78(18) . 1_565
O6 Ca2 P3 Ca3 136.9(3) . 1_565
O4 Ca2 P3 Ca3 -75.67(17) . 1_565
O1 Ca2 P3 Ca3 50.0(2) . 1_565
P2 Ca2 P3 Ca3 -47.16(7) . 1_565
P1 Ca2 P3 Ca3 47.24(7) . 1_565
O8 Ca2 P3 Ca4 -144.16(16) . 1_565
O7 Ca2 P3 Ca4 -67.8(7) . 1_565
O9 Ca2 P3 Ca4 -66.79(14) . 1_565
O3 Ca2 P3 Ca4 59.86(12) . 1_565
O5 Ca2 P3 Ca4 25.3(4) . 1_565
O2 Ca2 P3 Ca4 130.4(2) . 1_565
O6 Ca2 P3 Ca4 -143.4(3) . 1_565
O4 Ca2 P3 Ca4 3.96(17) . 1_565
O1 Ca2 P3 Ca4 129.6(2) . 1_565
P2 Ca2 P3 Ca4 32.47(9) . 1_565
P1 Ca2 P3 Ca4 126.86(9) . 1_565
O8 Ca2 P3 Ca1 -4.4(2) . 4_586
O7 Ca2 P3 Ca1 72.0(7) . 4_586
O9 Ca2 P3 Ca1 72.94(19) . 4_586
O3 Ca2 P3 Ca1 -160.41(14) . 4_586
O5 Ca2 P3 Ca1 165.1(4) . 4_586
O2 Ca2 P3 Ca1 -89.9(2) . 4_586
O6 Ca2 P3 Ca1 -3.7(3) . 4_586
O4 Ca2 P3 Ca1 143.69(19) . 4_586
O1 Ca2 P3 Ca1 -90.7(2) . 4_586
P2 Ca2 P3 Ca1 172.20(12) . 4_586
P1 Ca2 P3 Ca1 -93.41(14) . 4_586
O2 Ca5 Cl1A Cl1A 44.7(15) 2_645 3_565
O1 Ca5 Cl1A Cl1A -155.1(12) 1_455 3_565
O10 Ca5 Cl1A Cl1A -20.7(12) 1_455 3_565
O11 Ca5 Cl1A Cl1A 119.1(13) 2_655 3_565
O6 Ca5 Cl1A Cl1A 66.6(13) 2_645 3_565
Cl1B Ca5 Cl1A Cl1A 179.4(15) . 3_565
O7 Ca5 Cl1A Cl1A -85.6(13) 1_455 3_565
P3 Ca5 Cl1A Cl1A 92.1(13) 2_645 3_565
Cl1B Ca5 Cl1A Cl1A 179.6(12) 3_575 3_565
P1 Ca5 Cl1A Cl1A 5.1(16) 2_645 3_565
O2 Ca5 Cl1A Ca4 174.1(3) 2_645 3_565
O1 Ca5 Cl1A Ca4 -25.7(4) 1_455 3_565
O10 Ca5 Cl1A Ca4 108.7(3) 1_455 3_565
O11 Ca5 Cl1A Ca4 -111.5(2) 2_655 3_565
O6 Ca5 Cl1A Ca4 -164.0(3) 2_645 3_565
Cl1B Ca5 Cl1A Ca4 -51.3(2) . 3_565
O7 Ca5 Cl1A Ca4 43.8(3) 1_455 3_565
P3 Ca5 Cl1A Ca4 -138.5(2) 2_645 3_565
Cl1B Ca5 Cl1A Ca4 -51.1(2) 3_575 3_565
Cl1A Ca5 Cl1A Ca4 129.3(14) 3_565 3_565
P1 Ca5 Cl1A Ca4 134.5(2) 2_645 3_565
O2 Ca5 Cl1A Ca1 -83.6(4) 2_645 3_675
O1 Ca5 Cl1A Ca1 76.6(3) 1_455 3_675
O10 Ca5 Cl1A Ca1 -149.0(3) 1_455 3_675
O11 Ca5 Cl1A Ca1 -9.2(3) 2_655 3_675
O6 Ca5 Cl1A Ca1 -61.7(2) 2_645 3_675
Cl1B Ca5 Cl1A Ca1 51.1(2) . 3_675
O7 Ca5 Cl1A Ca1 146.1(2) 1_455 3_675
P3 Ca5 Cl1A Ca1 -36.20(18) 2_645 3_675
Cl1B Ca5 Cl1A Ca1 51.2(2) 3_575 3_675
Cl1A Ca5 Cl1A Ca1 -128.3(14) 3_565 3_675
P1 Ca5 Cl1A Ca1 -123.2(2) 2_645 3_675
O2 Ca5 Cl1A Ca1 86.9(4) 2_645 1_445
O1 Ca5 Cl1A Ca1 -112.9(3) 1_455 1_445
O10 Ca5 Cl1A Ca1 21.5(2) 1_455 1_445
O11 Ca5 Cl1A Ca1 161.3(2) 2_655 1_445
O6 Ca5 Cl1A Ca1 108.8(2) 2_645 1_445
Cl1B Ca5 Cl1A Ca1 -138.4(4) . 1_445
O7 Ca5 Cl1A Ca1 -43.4(2) 1_455 1_445
P3 Ca5 Cl1A Ca1 134.31(15) 2_645 1_445
Cl1B Ca5 Cl1A Ca1 -138.27(10) 3_575 1_445
Cl1A Ca5 Cl1A Ca1 42.2(12) 3_565 1_445
P1 Ca5 Cl1A Ca1 47.3(4) 2_645 1_445
O2 Ca5 Cl1A Ca4 3.4(4) 2_645 .
O1 Ca5 Cl1A Ca4 163.6(2) 1_455 .
O10 Ca5 Cl1A Ca4 -62.0(2) 1_455 .
O11 Ca5 Cl1A Ca4 77.8(2) 2_655 .
O6 Ca5 Cl1A Ca4 25.3(2) 2_645 .
Cl1B Ca5 Cl1A Ca4 138.1(4) . .
O7 Ca5 Cl1A Ca4 -126.9(2) 1_455 .
P3 Ca5 Cl1A Ca4 50.82(15) 2_645 .
Cl1B Ca5 Cl1A Ca4 138.24(11) 3_575 .
Cl1A Ca5 Cl1A Ca4 -41.3(12) 3_565 .
P1 Ca5 Cl1A Ca4 -36.2(4) 2_645 .
O2 Ca5 Cl1A Ca5 44.7(15) 2_645 3_565
O1 Ca5 Cl1A Ca5 -155.1(12) 1_455 3_565
O10 Ca5 Cl1A Ca5 -20.7(12) 1_455 3_565
O11 Ca5 Cl1A Ca5 119.1(13) 2_655 3_565
O6 Ca5 Cl1A Ca5 66.6(13) 2_645 3_565
Cl1B Ca5 Cl1A Ca5 179.4(15) . 3_565
O7 Ca5 Cl1A Ca5 -85.6(13) 1_455 3_565
P3 Ca5 Cl1A Ca5 92.1(13) 2_645 3_565
Cl1B Ca5 Cl1A Ca5 179.6(12) 3_575 3_565
Cl1A Ca5 Cl1A Ca5 0.0000(10) 3_565 3_565
P1 Ca5 Cl1A Ca5 5.1(16) 2_645 3_565
O5 Ca4 Cl1A Cl1A 140.9(12) 1_545 3_565
O6 Ca4 Cl1A Cl1A -161.8(13) 2_645 3_565
O11 Ca4 Cl1A Cl1A -35.1(14) 2_645 3_565
O4 Ca4 Cl1A Cl1A 59.2(13) 1_545 3_565
O12 Ca4 Cl1A Cl1A 105.1(13) . 3_565
Cl1B Ca4 Cl1A Cl1A -3.4(13) 3_565 3_565
O8 Ca4 Cl1A Cl1A -100.0(13) 2_645 3_565
P2 Ca4 Cl1A Cl1A 83.3(13) 1_545 3_565
Cl1B Ca4 Cl1A Cl1A -2.8(11) 1_545 3_565
P3 Ca4 Cl1A Cl1A 173.0(11) 1_545 3_565
O5 Ca4 Cl1A Ca5 -86.0(3) 1_545 .
O6 Ca4 Cl1A Ca5 -28.7(2) 2_645 .
O11 Ca4 Cl1A Ca5 98.0(3) 2_645 .
O4 Ca4 Cl1A Ca5 -167.8(2) 1_545 .
O12 Ca4 Cl1A Ca5 -121.8(3) . .
Cl1A Ca4 Cl1A Ca5 133.1(14) 3_565 .
Cl1B Ca4 Cl1A Ca5 129.65(13) 3_565 .
O8 Ca4 Cl1A Ca5 33.0(2) 2_645 .
P2 Ca4 Cl1A Ca5 -143.65(17) 1_545 .
Cl1B Ca4 Cl1A Ca5 130.3(3) 1_545 .
P3 Ca4 Cl1A Ca5 -53.9(3) 1_545 .
O5 Ca4 Cl1A Ca4 140.9(12) 1_545 3_565
O6 Ca4 Cl1A Ca4 -161.8(13) 2_645 3_565
O11 Ca4 Cl1A Ca4 -35.1(14) 2_645 3_565
O4 Ca4 Cl1A Ca4 59.2(13) 1_545 3_565
O12 Ca4 Cl1A Ca4 105.1(13) . 3_565
Cl1A Ca4 Cl1A Ca4 0.000(2) 3_565 3_565
Cl1B Ca4 Cl1A Ca4 -3.4(13) 3_565 3_565
O8 Ca4 Cl1A Ca4 -100.0(13) 2_645 3_565
P2 Ca4 Cl1A Ca4 83.3(13) 1_545 3_565
Cl1B Ca4 Cl1A Ca4 -2.8(11) 1_545 3_565
P3 Ca4 Cl1A Ca4 173.0(11) 1_545 3_565
O5 Ca4 Cl1A Ca1 14.6(3) 1_545 3_675
O6 Ca4 Cl1A Ca1 71.9(2) 2_645 3_675
O11 Ca4 Cl1A Ca1 -161.4(3) 2_645 3_675
O4 Ca4 Cl1A Ca1 -67.2(2) 1_545 3_675
O12 Ca4 Cl1A Ca1 -21.2(2) . 3_675
Cl1A Ca4 Cl1A Ca1 -126.3(13) 3_565 3_675
Cl1B Ca4 Cl1A Ca1 -129.74(13) 3_565 3_675
O8 Ca4 Cl1A Ca1 133.6(2) 2_645 3_675
P2 Ca4 Cl1A Ca1 -43.04(15) 1_545 3_675
Cl1B Ca4 Cl1A Ca1 -129.1(3) 1_545 3_675
P3 Ca4 Cl1A Ca1 46.7(3) 1_545 3_675
O5 Ca4 Cl1A Ca1 -174.3(2) 1_545 1_445
O6 Ca4 Cl1A Ca1 -117.0(2) 2_645 1_445
O11 Ca4 Cl1A Ca1 9.7(3) 2_645 1_445
O4 Ca4 Cl1A Ca1 104.0(2) 1_545 1_445
O12 Ca4 Cl1A Ca1 149.9(3) . 1_445
Cl1A Ca4 Cl1A Ca1 44.8(12) 3_565 1_445
Cl1B Ca4 Cl1A Ca1 41.4(2) 3_565 1_445
O8 Ca4 Cl1A Ca1 -55.21(19) 2_645 1_445
P2 Ca4 Cl1A Ca1 128.11(14) 1_545 1_445
Cl1B Ca4 Cl1A Ca1 42.05(11) 1_545 1_445
P3 Ca4 Cl1A Ca1 -142.15(11) 1_545 1_445
O5 Ca4 Cl1A Ca5 101.9(2) 1_545 3_565
O6 Ca4 Cl1A Ca5 159.2(2) 2_645 3_565
O11 Ca4 Cl1A Ca5 -74.1(3) 2_645 3_565
O4 Ca4 Cl1A Ca5 20.2(2) 1_545 3_565
O12 Ca4 Cl1A Ca5 66.1(2) . 3_565
Cl1A Ca4 Cl1A Ca5 -39.0(12) 3_565 3_565
Cl1B Ca4 Cl1A Ca5 -42.4(2) 3_565 3_565
O8 Ca4 Cl1A Ca5 -139.0(2) 2_645 3_565
P2 Ca4 Cl1A Ca5 44.32(13) 1_545 3_565
Cl1B Ca4 Cl1A Ca5 -41.74(11) 1_545 3_565
P3 Ca4 Cl1A Ca5 134.06(12) 1_545 3_565
O2 Ca5 Cl1B Cl1B -46.3(13) 2_645 3_575
O1 Ca5 Cl1B Cl1B 19.8(11) 1_455 3_575
O10 Ca5 Cl1B Cl1B 154.6(11) 1_455 3_575
O11 Ca5 Cl1B Cl1B -66.5(12) 2_655 3_575
O6 Ca5 Cl1B Cl1B -120.4(12) 2_645 3_575
Cl1A Ca5 Cl1B Cl1B 179.3(14) . 3_575
O7 Ca5 Cl1B Cl1B 84.4(12) 1_455 3_575
P3 Ca5 Cl1B Cl1B -93.0(12) 2_645 3_575
Cl1A Ca5 Cl1B Cl1B 179.5(11) 3_565 3_575
P1 Ca5 Cl1B Cl1B -6.5(14) 2_645 3_575
O2 Ca5 Cl1B Ca1 82.7(4) 2_645 3_675
O1 Ca5 Cl1B Ca1 148.9(3) 1_455 3_675
O10 Ca5 Cl1B Ca1 -76.4(3) 1_455 3_675
O11 Ca5 Cl1B Ca1 62.6(2) 2_655 3_675
O6 Ca5 Cl1B Ca1 8.7(3) 2_645 3_675
Cl1A Ca5 Cl1B Ca1 -51.6(2) . 3_675
O7 Ca5 Cl1B Ca1 -146.5(2) 1_455 3_675
P3 Ca5 Cl1B Ca1 36.03(18) 2_645 3_675
Cl1B Ca5 Cl1B Ca1 129.1(13) 3_575 3_675
Cl1A Ca5 Cl1B Ca1 -51.5(2) 3_565 3_675
P1 Ca5 Cl1B Ca1 122.5(2) 2_645 3_675
O2 Ca5 Cl1B Ca4 -174.2(3) 2_645 3_565
O1 Ca5 Cl1B Ca4 -108.1(3) 1_455 3_565
O10 Ca5 Cl1B Ca4 26.7(4) 1_455 3_565
O11 Ca5 Cl1B Ca4 165.7(3) 2_655 3_565
O6 Ca5 Cl1B Ca4 111.7(2) 2_645 3_565
Cl1A Ca5 Cl1B Ca4 51.5(2) . 3_565
O7 Ca5 Cl1B Ca4 -43.5(2) 1_455 3_565
P3 Ca5 Cl1B Ca4 139.11(19) 2_645 3_565
Cl1B Ca5 Cl1B Ca4 -127.9(13) 3_575 3_565
Cl1A Ca5 Cl1B Ca4 51.6(2) 3_565 3_565
P1 Ca5 Cl1B Ca4 -134.4(2) 2_645 3_565
O2 Ca5 Cl1B Ca5 -46.3(13) 2_645 3_575
O1 Ca5 Cl1B Ca5 19.8(11) 1_455 3_575
O10 Ca5 Cl1B Ca5 154.6(11) 1_455 3_575
O11 Ca5 Cl1B Ca5 -66.5(12) 2_655 3_575
O6 Ca5 Cl1B Ca5 -120.4(12) 2_645 3_575
Cl1A Ca5 Cl1B Ca5 179.3(14) . 3_575
O7 Ca5 Cl1B Ca5 84.4(12) 1_455 3_575
P3 Ca5 Cl1B Ca5 -93.0(12) 2_645 3_575
Cl1B Ca5 Cl1B Ca5 0 3_575 3_575
Cl1A Ca5 Cl1B Ca5 179.5(11) 3_565 3_575
P1 Ca5 Cl1B Ca5 -6.5(14) 2_645 3_575
O2 Ca5 Cl1B Ca4 -4.3(4) 2_645 1_565
O1 Ca5 Cl1B Ca4 61.8(2) 1_455 1_565
O10 Ca5 Cl1B Ca4 -163.5(2) 1_455 1_565
O11 Ca5 Cl1B Ca4 -24.5(2) 2_655 1_565
O6 Ca5 Cl1B Ca4 -78.4(2) 2_645 1_565
Cl1A Ca5 Cl1B Ca4 -138.7(4) . 1_565
O7 Ca5 Cl1B Ca4 126.4(2) 1_455 1_565
P3 Ca5 Cl1B Ca4 -51.05(14) 2_645 1_565
Cl1B Ca5 Cl1B Ca4 42.0(11) 3_575 1_565
Cl1A Ca5 Cl1B Ca4 -138.55(10) 3_565 1_565
P1 Ca5 Cl1B Ca4 35.5(4) 2_645 1_565
O2 Ca5 Cl1B Ca1 -87.3(4) 2_645 1_455
O1 Ca5 Cl1B Ca1 -21.2(2) 1_455 1_455
O10 Ca5 Cl1B Ca1 113.6(3) 1_455 1_455
O11 Ca5 Cl1B Ca1 -107.4(2) 2_655 1_455
O6 Ca5 Cl1B Ca1 -161.4(2) 2_645 1_455
Cl1A Ca5 Cl1B Ca1 138.4(4) . 1_455
O7 Ca5 Cl1B Ca1 43.4(2) 1_455 1_455
P3 Ca5 Cl1B Ca1 -133.99(15) 2_645 1_455
Cl1B Ca5 Cl1B Ca1 -41.0(11) 3_575 1_455
Cl1A Ca5 Cl1B Ca1 138.50(10) 3_565 1_455
P1 Ca5 Cl1B Ca1 -47.5(4) 2_645 1_455
